data_1558483
loop_
_publ_author_name
'Poitiers, Nadine Elisabeth'
'Giarrana, Luisa'
'Huch, Volker'
'Zimmer, Michael'
'Scheschkewitz, David'

_publ_section_title
;
 Exohedral functionalization vs. core expansion of siliconoids with Group
 9 metals: catalytic activity in alkene isomerization
;
_journal_name_full 'Chemical Science'
_journal_paper_doi 10.1039/D0SC02861D
_journal_year 2020
_chemical_formula_moiety 'C98 H150 Cl Ir N2 Si6 Sn, 0.5 C6 H14)'
_chemical_formula_sum 'C101 H157 Cl Ir N2 Si6 Sn'
_chemical_formula_weight 1914.16
_chemical_properties_physical Air-sensitive,Moisture-sensitive
_space_group_crystal_system triclinic
_space_group_IT_number 2
_space_group_name_Hall '-P 1'
_space_group_name_H-M_alt 'P -1'
_atom_sites_solution_hydrogens geom
_audit_creation_method SHELXL-2018/3
_audit_update_record
;
2020-05-04 deposited with the CCDC.	2020-07-02 downloaded from the CCDC.
;
_cell_angle_alpha 104.327(6)
_cell_angle_beta 106.150(6)
_cell_angle_gamma 90.156(6)
_cell_formula_units_Z 4
_cell_length_a 15.7798(19)
_cell_length_b 26.095(3)
_cell_length_c 27.363(4)
_cell_measurement_reflns_used 9954
_cell_measurement_temperature 100(2)
_cell_measurement_theta_max 27.72
_cell_measurement_theta_min 2.36
_cell_volume 10455(2)
_computing_cell_refinement 'Bruker SAINT'
_computing_data_collection 'Bruker APEX2'
_computing_data_reduction 'Bruker SAINT'
_computing_molecular_graphics 'Bruker SHELXTL'
_computing_publication_material 'Bruker SHELXTL'
_computing_structure_refinement 'SHELXL-2018/3 (Sheldrick, 2018)'
_computing_structure_solution 'SHELXS-97 (Sheldrick 2008)'
_diffrn_ambient_temperature 100(2)
_diffrn_measured_fraction_theta_full 0.989
_diffrn_measured_fraction_theta_max 0.960
_diffrn_measurement_device_type 'Bruker APEX-II CCD'
_diffrn_measurement_method '\f and \w scans'
_diffrn_radiation_type MoK\a
_diffrn_radiation_wavelength 0.71073
_diffrn_reflns_av_R_equivalents 0.0833
_diffrn_reflns_av_unetI/netI 0.1070
_diffrn_reflns_Laue_measured_fraction_full 0.989
_diffrn_reflns_Laue_measured_fraction_max 0.960
_diffrn_reflns_limit_h_max 20
_diffrn_reflns_limit_h_min -20
_diffrn_reflns_limit_k_max 33
_diffrn_reflns_limit_k_min -33
_diffrn_reflns_limit_l_max 35
_diffrn_reflns_limit_l_min -35
_diffrn_reflns_number 151379
_diffrn_reflns_point_group_measured_fraction_full 0.989
_diffrn_reflns_point_group_measured_fraction_max 0.960
_diffrn_reflns_theta_full 25.242
_diffrn_reflns_theta_max 27.832
_diffrn_reflns_theta_min 1.277
_exptl_absorpt_coefficient_mu 1.647
_exptl_absorpt_correction_T_max 0.7455
_exptl_absorpt_correction_T_min 0.5496
_exptl_absorpt_correction_type multi-scan
_exptl_absorpt_process_details
; 
 SADABS 2016/2: Krause, L., Herbst-Irmer, R., Sheldrick G.M. & Stalke D., 
 J. Appl. Cryst. 48 (2015) 3-10 
;
_exptl_crystal_colour red
_exptl_crystal_density_diffrn 1.216
_exptl_crystal_description block
_exptl_crystal_F_000 4020
_exptl_crystal_recrystallization_method 'Re-crystallisation from solvent: hexane'
_exptl_crystal_size_max 0.432
_exptl_crystal_size_mid 0.317
_exptl_crystal_size_min 0.197
_refine_diff_density_max 5.451
_refine_diff_density_min -5.133
_refine_diff_density_rms 0.278
_refine_ls_extinction_method none
_refine_ls_goodness_of_fit_ref 2.470
_refine_ls_hydrogen_treatment constr
_refine_ls_matrix_type full
_refine_ls_number_parameters 2128
_refine_ls_number_reflns 47657
_refine_ls_number_restraints 4639
_refine_ls_restrained_S_all 2.377
_refine_ls_R_factor_all 0.1945
_refine_ls_R_factor_gt 0.1685
_refine_ls_shift/su_max 0.007
_refine_ls_shift/su_mean 0.000
_refine_ls_structure_factor_coef Fsqd
_refine_ls_weighting_details 'w=1/[\s^2^(Fo^2^)+(0.0600P)^2^+20.0000P] where P=(Fo^2^+2Fc^2^)/3'
_refine_ls_weighting_scheme calc
_refine_ls_wR_factor_gt 0.3641
_refine_ls_wR_factor_ref 0.3704
_reflns_Friedel_coverage 0.000
_reflns_number_gt 35016
_reflns_number_total 47657
_reflns_threshold_expression 'I > 2\s(I)'
_cod_data_source_file d0sc02861d2.cif
_cod_data_source_block sh4029
_cod_database_code 1558483
_shelx_shelxl_version_number 2018/3
_shelx_space_group_comment
; 
The symmetry employed for this shelxl refinement is uniquely defined 
by the following loop, which should always be used as a source of 
symmetry information in preference to the above space-group names. 
They are only intended as comments. 
;
_shelx_estimated_absorpt_t_min 0.536
_shelx_estimated_absorpt_t_max 0.737

loop_
_space_group_symop_operation_xyz
'x, y, z'
'-x, -y, -z'

loop_
_atom_site_label
_atom_site_type_symbol
_atom_site_fract_x
_atom_site_fract_y
_atom_site_fract_z
_atom_site_U_iso_or_equiv
_atom_site_adp_type
_atom_site_occupancy
_atom_site_site_symmetry_order
_atom_site_calc_flag
_atom_site_refinement_flags_posn
_atom_site_refinement_flags_adp
_atom_site_refinement_flags_occupancy
_atom_site_disorder_assembly
_atom_site_disorder_group
Ir1 Ir 0.88726(5) 0.66126(2) 0.83019(2) 0.02751(16) Uani 1 1 d . U . . .
Sn1 Sn 0.84131(7) 0.73879(4) 0.78797(4) 0.0254(2) Uani 1 1 d . U . . .
Si1 Si 0.9829(3) 0.65917(14) 0.70107(16) 0.0239(8) Uani 1 1 d . U . . .
Si2 Si 0.9090(3) 0.60008(14) 0.61982(15) 0.0221(8) Uani 1 1 d . U . . .
Si3 Si 0.9950(3) 0.67480(15) 0.78874(16) 0.0251(9) Uani 1 1 d . U . . .
Si4 Si 0.9523(3) 0.74435(14) 0.73447(15) 0.0228(8) Uani 1 1 d . U . . .
Si5 Si 1.1021(3) 0.78023(14) 0.76853(16) 0.0259(9) Uani 1 1 d . U . . .
Si6 Si 1.1214(3) 0.68937(15) 0.76489(16) 0.0245(9) Uani 1 1 d . U . . .
Cl1 Cl 0.9713(3) 0.62551(15) 0.57098(15) 0.0343(9) Uani 1 1 d . U . . .
N1 N 0.8118(8) 0.8125(5) 0.8378(5) 0.027(2) Uani 1 1 d . U . . .
N2 N 0.7146(8) 0.7720(5) 0.7631(5) 0.029(2) Uani 1 1 d . U . . .
C1 C 0.7313(10) 0.8126(5) 0.8062(6) 0.026(2) Uani 1 1 d . U . . .
C2 C 0.6693(11) 0.8546(6) 0.8176(6) 0.031(2) Uani 1 1 d . U . . .
C3 C 0.6164(11) 0.8519(6) 0.8503(6) 0.034(3) Uani 1 1 d . U . . .
H3 H 0.616118 0.821881 0.864098 0.040 Uiso 1 1 calc R U . . .
C4 C 0.5645(12) 0.8929(6) 0.8625(7) 0.040(3) Uani 1 1 d . U . . .
H4 H 0.529674 0.891706 0.885489 0.048 Uiso 1 1 calc R U . . .
C5 C 0.5636(13) 0.9339(7) 0.8419(7) 0.046(3) Uani 1 1 d . U . . .
H5 H 0.527440 0.961725 0.850711 0.055 Uiso 1 1 calc R U . . .
C6 C 0.6096(13) 0.9377(7) 0.8105(7) 0.047(3) Uani 1 1 d . U . . .
H6 H 0.605349 0.967338 0.795909 0.056 Uiso 1 1 calc R U . . .
C7 C 0.6671(12) 0.8973(6) 0.7976(7) 0.039(3) Uani 1 1 d . U . . .
H7 H 0.702792 0.900419 0.775473 0.047 Uiso 1 1 calc R U . . .
C8 C 0.8592(11) 0.8475(6) 0.8915(6) 0.036(3) Uani 1 1 d . U . . .
C9 C 0.9510(11) 0.8272(6) 0.9049(6) 0.038(4) Uani 1 1 d . U . . .
H9A H 0.977645 0.827108 0.876496 0.057 Uiso 1 1 calc R U . . .
H9B H 0.946188 0.791066 0.908739 0.057 Uiso 1 1 calc R U . . .
H9C H 0.988110 0.850399 0.937921 0.057 Uiso 1 1 calc R U . . .
C10 C 0.8115(13) 0.8386(7) 0.9331(6) 0.047(4) Uani 1 1 d . U . . .
H10A H 0.752862 0.852480 0.925718 0.070 Uiso 1 1 calc R U . . .
H10B H 0.847031 0.857351 0.968720 0.070 Uiso 1 1 calc R U . . .
H10C H 0.805076 0.800647 0.930648 0.070 Uiso 1 1 calc R U . . .
C11 C 0.8650(13) 0.9047(6) 0.8911(7) 0.047(4) Uani 1 1 d . U . . .
H11A H 0.891070 0.908432 0.863423 0.071 Uiso 1 1 calc R U . . .
H11B H 0.902241 0.925678 0.925353 0.071 Uiso 1 1 calc R U . . .
H11C H 0.805618 0.917525 0.884240 0.071 Uiso 1 1 calc R U . . .
C12 C 0.6319(11) 0.7578(7) 0.7175(6) 0.040(3) Uani 1 1 d . U . . .
C13 C 0.6454(13) 0.7018(7) 0.6895(7) 0.050(4) Uani 1 1 d . U . . .
H13A H 0.593627 0.687869 0.659147 0.076 Uiso 1 1 calc R U . . .
H13B H 0.653161 0.679082 0.713804 0.076 Uiso 1 1 calc R U . . .
H13C H 0.698233 0.702297 0.677324 0.076 Uiso 1 1 calc R U . . .
C14 C 0.6278(15) 0.7955(8) 0.6839(7) 0.057(4) Uani 1 1 d . U . . .
H14A H 0.679185 0.792459 0.670166 0.086 Uiso 1 1 calc R U . . .
H14B H 0.628042 0.831811 0.704976 0.086 Uiso 1 1 calc R U . . .
H14C H 0.573402 0.786803 0.654468 0.086 Uiso 1 1 calc R U . . .
C15 C 0.5487(12) 0.7582(8) 0.7339(8) 0.054(4) Uani 1 1 d . U . . .
H15A H 0.497391 0.749079 0.702543 0.081 Uiso 1 1 calc R U . . .
H15B H 0.544165 0.793652 0.755452 0.081 Uiso 1 1 calc R U . . .
H15C H 0.550101 0.732219 0.754511 0.081 Uiso 1 1 calc R U . . .
C16 C 0.9364(13) 0.5981(7) 0.8682(7) 0.046(3) Uani 1 1 d . U . . .
H16 H 0.974713 0.574436 0.850361 0.056 Uiso 1 1 calc R U . . .
C17 C 0.8644(13) 0.5689(7) 0.8770(8) 0.051(3) Uani 1 1 d . U . . .
H17A H 0.868802 0.530515 0.863059 0.061 Uiso 1 1 calc R U . . .
H17B H 0.874487 0.575587 0.915479 0.061 Uiso 1 1 calc R U . . .
C18 C 0.7748(14) 0.5811(7) 0.8541(8) 0.051(3) Uani 1 1 d . U . . .
H18A H 0.739116 0.578494 0.878083 0.061 Uiso 1 1 calc R U . . .
H18B H 0.748746 0.553971 0.820453 0.061 Uiso 1 1 calc R U . . .
C19 C 0.7678(13) 0.6361(7) 0.8434(7) 0.044(3) Uani 1 1 d . U . . .
H19 H 0.712072 0.640199 0.816772 0.052 Uiso 1 1 calc R U . . .
C20 C 0.8058(12) 0.6834(7) 0.8826(6) 0.039(3) Uani 1 1 d . U . . .
H20 H 0.772474 0.715348 0.878364 0.047 Uiso 1 1 calc R U . . .
C21 C 0.8536(13) 0.6849(7) 0.9383(7) 0.046(3) Uani 1 1 d . U . . .
H21A H 0.825714 0.656788 0.948581 0.056 Uiso 1 1 calc R U . . .
H21B H 0.846421 0.719430 0.961187 0.056 Uiso 1 1 calc R U . . .
C22 C 0.9527(13) 0.6771(7) 0.9482(7) 0.045(3) Uani 1 1 d . U . . .
H22A H 0.970898 0.657745 0.975886 0.054 Uiso 1 1 calc R U . . .
H22B H 0.985742 0.712457 0.962104 0.054 Uiso 1 1 calc R U . . .
C23 C 0.9801(13) 0.6469(7) 0.8998(6) 0.042(3) Uani 1 1 d . U . . .
H23 H 1.044206 0.651757 0.902198 0.051 Uiso 1 1 calc R U . . .
C24 C 1.2274(12) 0.6556(6) 0.7687(7) 0.038(2) Uani 1 1 d . U . . .
C25 C 1.2694(13) 0.6346(7) 0.8126(7) 0.048(3) Uani 1 1 d . U . . .
C26 C 1.3424(15) 0.6048(8) 0.8113(9) 0.061(3) Uani 1 1 d . U . . .
H26 H 1.364085 0.587948 0.838902 0.073 Uiso 1 1 calc R U . . .
C27 C 1.3856(16) 0.5979(9) 0.7728(9) 0.067(3) Uani 1 1 d D U . . .
C28 C 1.3421(14) 0.6198(8) 0.7309(8) 0.058(3) Uani 1 1 d . U . . .
H28 H 1.365793 0.614479 0.701817 0.070 Uiso 1 1 calc R U . . .
C29 C 1.2693(13) 0.6477(7) 0.7287(7) 0.045(3) Uani 1 1 d . U . . .
C30 C 1.2291(13) 0.6350(7) 0.8568(7) 0.046(3) Uani 1 1 d . U . . .
H30 H 1.196053 0.667687 0.860861 0.056 Uiso 1 1 calc R U . . .
C31 C 1.1606(14) 0.5880(7) 0.8455(8) 0.052(4) Uani 1 1 d . U . . .
H31A H 1.108830 0.590348 0.816594 0.078 Uiso 1 1 calc R U . . .
H31B H 1.142220 0.589218 0.877131 0.078 Uiso 1 1 calc R U . . .
H31C H 1.187154 0.554501 0.835535 0.078 Uiso 1 1 calc R U . . .
C32 C 1.2997(13) 0.6407(7) 0.9105(7) 0.053(4) Uani 1 1 d . U . . .
H32A H 1.326316 0.606882 0.911061 0.080 Uiso 1 1 calc R U . . .
H32B H 1.271559 0.650416 0.938912 0.080 Uiso 1 1 calc R U . . .
H32C H 1.345681 0.668342 0.915473 0.080 Uiso 1 1 calc R U . . .
C33A C 1.476(2) 0.5661(15) 0.7828(17) 0.073(4) Uani 0.59(2) 1 d D U P A 1
H33A H 1.511192 0.591311 0.816393 0.087 Uiso 0.59(2) 1 calc R U P A 1
C34A C 1.486(3) 0.5168(14) 0.8010(17) 0.076(5) Uani 0.59(2) 1 d D U P A 1
H34A H 1.447630 0.516437 0.823786 0.113 Uiso 0.59(2) 1 calc R U P A 1
H34B H 1.468248 0.485933 0.770435 0.113 Uiso 0.59(2) 1 calc R U P A 1
H34C H 1.547441 0.515422 0.820718 0.113 Uiso 0.59(2) 1 calc R U P A 1
C35A C 1.525(3) 0.5784(16) 0.7477(16) 0.073(5) Uani 0.59(2) 1 d D U P A 1
H35A H 1.509235 0.612614 0.740518 0.109 Uiso 0.59(2) 1 calc R U P A 1
H35B H 1.588823 0.580049 0.764774 0.109 Uiso 0.59(2) 1 calc R U P A 1
H35C H 1.509630 0.550560 0.714491 0.109 Uiso 0.59(2) 1 calc R U P A 1
C33B C 1.449(3) 0.5516(16) 0.754(2) 0.073(4) Uani 0.41(2) 1 d D U P A 2
H33B H 1.447102 0.542941 0.716172 0.087 Uiso 0.41(2) 1 calc R U P A 2
C34B C 1.430(4) 0.513(2) 0.771(2) 0.075(5) Uani 0.41(2) 1 d . U P A 2
H34D H 1.377484 0.492519 0.745607 0.090 Uiso 0.41(2) 1 calc R U P A 2
H34E H 1.480111 0.491009 0.774931 0.090 Uiso 0.41(2) 1 calc R U P A 2
H34F H 1.418895 0.527177 0.804947 0.090 Uiso 0.41(2) 1 calc R U P A 2
C35B C 1.529(4) 0.584(2) 0.792(2) 0.074(5) Uani 0.41(2) 1 d D U P A 2
H35D H 1.542569 0.613214 0.778786 0.112 Uiso 0.41(2) 1 calc R U P A 2
H35E H 1.517368 0.597418 0.826189 0.112 Uiso 0.41(2) 1 calc R U P A 2
H35F H 1.578584 0.561250 0.796173 0.112 Uiso 0.41(2) 1 calc R U P A 2
C36 C 1.2309(13) 0.6685(7) 0.6800(7) 0.043(3) Uani 1 1 d . U . . .
H36 H 1.179795 0.689426 0.685491 0.052 Uiso 1 1 calc R U . . .
C37 C 1.1951(13) 0.6204(7) 0.6323(7) 0.050(4) Uani 1 1 d . U . . .
H37A H 1.147591 0.600448 0.637947 0.074 Uiso 1 1 calc R U . . .
H37B H 1.242992 0.597455 0.628093 0.074 Uiso 1 1 calc R U . . .
H37C H 1.171900 0.632786 0.600403 0.074 Uiso 1 1 calc R U . . .
C38 C 1.2969(13) 0.7047(7) 0.6697(7) 0.050(4) Uani 1 1 d . U . . .
H38A H 1.348888 0.685464 0.665662 0.075 Uiso 1 1 calc R U . . .
H38B H 1.315282 0.736198 0.699489 0.075 Uiso 1 1 calc R U . . .
H38C H 1.268943 0.715437 0.637463 0.075 Uiso 1 1 calc R U . . .
C39 C 0.7871(10) 0.6118(5) 0.6048(6) 0.027(2) Uani 1 1 d . U . . .
C40 C 0.7426(11) 0.6447(6) 0.5752(6) 0.030(2) Uani 1 1 d . U . . .
C41 C 0.6516(11) 0.6410(6) 0.5555(6) 0.035(3) Uani 1 1 d . U . . .
H41 H 0.624320 0.664580 0.535468 0.042 Uiso 1 1 calc R U . . .
C42 C 0.5996(11) 0.6037(6) 0.5642(6) 0.036(2) Uani 1 1 d . U . . .
C43 C 0.6433(11) 0.5738(6) 0.5991(6) 0.033(3) Uani 1 1 d . U . . .
H43 H 0.608744 0.550363 0.608814 0.040 Uiso 1 1 calc R U . . .
C44 C 0.7332(11) 0.5774(6) 0.6193(6) 0.030(2) Uani 1 1 d . U . . .
C45 C 0.7945(12) 0.6900(6) 0.5661(6) 0.037(3) Uani 1 1 d . U . . .
H45 H 0.858692 0.688408 0.583795 0.044 Uiso 1 1 calc R U . . .
C46 C 0.7836(13) 0.6849(7) 0.5094(7) 0.046(4) Uani 1 1 d . U . . .
H46A H 0.721112 0.686556 0.491188 0.069 Uiso 1 1 calc R U . . .
H46B H 0.803704 0.650818 0.493821 0.069 Uiso 1 1 calc R U . . .
H46C H 0.818910 0.713877 0.505652 0.069 Uiso 1 1 calc R U . . .
C47 C 0.7663(13) 0.7436(6) 0.5919(8) 0.049(4) Uani 1 1 d . U . . .
H47A H 0.797882 0.772109 0.584906 0.073 Uiso 1 1 calc R U . . .
H47B H 0.780612 0.748025 0.629993 0.073 Uiso 1 1 calc R U . . .
H47C H 0.702433 0.744931 0.577275 0.073 Uiso 1 1 calc R U . . .
C48 C 0.4971(12) 0.5974(7) 0.5400(6) 0.047(3) Uani 1 1 d D U . . .
H48A H 0.484803 0.563429 0.548423 0.057 Uiso 0.44(5) 1 calc R U P B 1
H48B H 0.470284 0.571925 0.554516 0.057 Uiso 0.56(5) 1 calc R U P B 2
C49 C 0.4768(15) 0.5771(9) 0.4813(7) 0.069(5) Uani 1 1 d D U . . .
H49A H 0.418815 0.557122 0.467087 0.104 Uiso 1 1 calc R U . . .
H49B H 0.522275 0.553877 0.472878 0.104 Uiso 1 1 calc R U . . .
H49C H 0.476145 0.607125 0.465655 0.104 Uiso 1 1 calc R U . . .
C50A C 0.445(3) 0.633(2) 0.5713(19) 0.054(6) Uani 0.44(5) 1 d D U P B 1
H50A H 0.437167 0.665929 0.560419 0.081 Uiso 0.44(5) 1 calc R U P B 1
H50B H 0.476868 0.640673 0.608925 0.081 Uiso 0.44(5) 1 calc R U P B 1
H50C H 0.386847 0.614781 0.565027 0.081 Uiso 0.44(5) 1 calc R U P B 1
C50B C 0.455(3) 0.6495(11) 0.5490(18) 0.055(6) Uani 0.56(5) 1 d D U P B 2
H50D H 0.473205 0.671486 0.528656 0.082 Uiso 0.56(5) 1 calc R U P B 2
H50E H 0.475223 0.667924 0.586517 0.082 Uiso 0.56(5) 1 calc R U P B 2
H50F H 0.390912 0.642941 0.537561 0.082 Uiso 0.56(5) 1 calc R U P B 2
C51 C 0.7714(11) 0.5444(6) 0.6576(6) 0.031(3) Uani 1 1 d . U . . .
H51 H 0.837399 0.549727 0.667671 0.037 Uiso 1 1 calc R U . . .
C52 C 0.7443(13) 0.4836(6) 0.6343(7) 0.042(4) Uani 1 1 d . U . . .
H52A H 0.681817 0.476619 0.631342 0.063 Uiso 1 1 calc R U . . .
H52B H 0.780774 0.463908 0.657593 0.063 Uiso 1 1 calc R U . . .
H52C H 0.753487 0.472132 0.599329 0.063 Uiso 1 1 calc R U . . .
C53 C 0.7424(12) 0.5625(6) 0.7074(6) 0.038(4) Uani 1 1 d . U . . .
H53A H 0.756380 0.600863 0.721991 0.057 Uiso 1 1 calc R U . . .
H53B H 0.773634 0.543975 0.733445 0.057 Uiso 1 1 calc R U . . .
H53C H 0.678458 0.554412 0.698964 0.057 Uiso 1 1 calc R U . . .
C54 C 0.9229(10) 0.5255(6) 0.5987(6) 0.029(2) Uani 1 1 d . U . . .
C55 C 0.8731(11) 0.4983(6) 0.5462(6) 0.036(3) Uani 1 1 d . U . . .
C56 C 0.8746(12) 0.4434(6) 0.5305(7) 0.040(3) Uani 1 1 d . U . . .
H56 H 0.846632 0.425163 0.494902 0.048 Uiso 1 1 calc R U . . .
C57 C 0.9166(12) 0.4144(7) 0.5664(7) 0.044(3) Uani 1 1 d . U . . .
C58 C 0.9644(11) 0.4412(6) 0.6148(7) 0.038(3) Uani 1 1 d . U . . .
H58 H 0.999817 0.422199 0.637373 0.046 Uiso 1 1 calc R U . . .
C59 C 0.9642(11) 0.4954(6) 0.6329(6) 0.035(3) Uani 1 1 d . U . . .
C60 C 0.8219(11) 0.5252(6) 0.5034(6) 0.035(3) Uani 1 1 d . U . . .
H60 H 0.822952 0.563960 0.520003 0.042 Uiso 1 1 calc R U . . .
C61 C 0.8709(12) 0.5180(7) 0.4607(6) 0.040(4) Uani 1 1 d . U . . .
H61A H 0.864262 0.480647 0.441089 0.060 Uiso 1 1 calc R U . . .
H61B H 0.933832 0.529149 0.477574 0.060 Uiso 1 1 calc R U . . .
H61C H 0.845674 0.539793 0.436529 0.060 Uiso 1 1 calc R U . . .
C62 C 0.7291(12) 0.5038(7) 0.4807(7) 0.046(4) Uani 1 1 d . U . . .
H62A H 0.702442 0.515973 0.449132 0.069 Uiso 1 1 calc R U . . .
H62B H 0.696565 0.516132 0.506622 0.069 Uiso 1 1 calc R U . . .
H62C H 0.726451 0.464913 0.471288 0.069 Uiso 1 1 calc R U . . .
C63 C 0.9140(13) 0.3524(7) 0.5515(8) 0.050(3) Uani 1 1 d . U . . .
H63 H 0.902124 0.342592 0.582240 0.061 Uiso 1 1 calc R U . . .
C64 C 0.8344(14) 0.3276(7) 0.5060(7) 0.054(5) Uani 1 1 d . U . . .
H64A H 0.840585 0.335255 0.473801 0.081 Uiso 1 1 calc R U . . .
H64B H 0.780775 0.342366 0.513281 0.081 Uiso 1 1 calc R U . . .
H64C H 0.829960 0.289136 0.501321 0.081 Uiso 1 1 calc R U . . .
C65 C 0.9955(13) 0.3320(6) 0.5499(7) 0.046(4) Uani 1 1 d . U . . .
H65A H 0.986824 0.293395 0.535455 0.056 Uiso 1 1 calc R U . . .
H65B H 1.036293 0.340371 0.585597 0.056 Uiso 1 1 calc R U . . .
H65C H 1.020325 0.347872 0.527492 0.056 Uiso 1 1 calc R U . . .
C66 C 1.0240(11) 0.5191(6) 0.6894(6) 0.036(3) Uani 1 1 d . U . . .
H66 H 1.019068 0.558283 0.697355 0.043 Uiso 1 1 calc R U . . .
C67 C 0.9890(12) 0.4991(7) 0.7285(7) 0.041(4) Uani 1 1 d . U . . .
H67A H 0.933856 0.515341 0.730979 0.061 Uiso 1 1 calc R U . . .
H67B H 1.032952 0.508795 0.763213 0.061 Uiso 1 1 calc R U . . .
H67C H 0.977633 0.460470 0.716512 0.061 Uiso 1 1 calc R U . . .
C68 C 1.1188(12) 0.5106(7) 0.6956(7) 0.044(4) Uani 1 1 d . U . . .
H68A H 1.137773 0.523287 0.669176 0.067 Uiso 1 1 calc R U . . .
H68B H 1.127252 0.472653 0.690747 0.067 Uiso 1 1 calc R U . . .
H68C H 1.154033 0.530167 0.730922 0.067 Uiso 1 1 calc R U . . .
C69 C 1.1690(12) 0.8096(6) 0.7306(6) 0.035(2) Uani 1 1 d . U . . .
C70 C 1.2556(13) 0.8299(7) 0.7581(7) 0.044(3) Uani 1 1 d . U . . .
C71 C 1.3044(14) 0.8554(7) 0.7350(8) 0.053(3) Uani 1 1 d . U . . .
H71 H 1.364068 0.867532 0.754072 0.063 Uiso 1 1 calc R U . . .
C72 C 1.2719(15) 0.8639(8) 0.6865(8) 0.058(3) Uani 1 1 d . U . . .
C73 C 1.1849(14) 0.8422(7) 0.6584(8) 0.049(3) Uani 1 1 d . U . . .
H73 H 1.160391 0.846126 0.623719 0.059 Uiso 1 1 calc R U . . .
C74 C 1.1339(12) 0.8155(6) 0.6794(7) 0.040(3) Uani 1 1 d . U . . .
C75 C 1.3012(12) 0.8255(7) 0.8128(7) 0.045(3) Uani 1 1 d . U . . .
H75 H 1.258394 0.807192 0.824975 0.054 Uiso 1 1 calc R U . . .
C76 C 1.3291(14) 0.8807(7) 0.8508(8) 0.057(5) Uani 1 1 d . U . . .
H76A H 1.367744 0.900402 0.838021 0.085 Uiso 1 1 calc R U . . .
H76B H 1.361095 0.877140 0.885846 0.085 Uiso 1 1 calc R U . . .
H76C H 1.276438 0.899996 0.852695 0.085 Uiso 1 1 calc R U . . .
C77 C 1.3831(12) 0.7941(7) 0.8161(8) 0.051(4) Uani 1 1 d . U . . .
H77A H 1.364991 0.756541 0.798901 0.077 Uiso 1 1 calc R U . . .
H77B H 1.415783 0.798214 0.853118 0.077 Uiso 1 1 calc R U . . .
H77C H 1.421043 0.807482 0.798333 0.077 Uiso 1 1 calc R U . . .
C78 C 1.3250(15) 0.8948(8) 0.6657(9) 0.074(4) Uani 1 1 d D U . . .
H78 H 1.366222 0.919022 0.697814 0.089 Uiso 1 1 calc R U . . .
C79 C 1.2772(18) 0.9308(10) 0.6356(10) 0.094(6) Uani 1 1 d D U . . .
H79A H 1.317138 0.946382 0.620583 0.113 Uiso 1 1 calc R U . . .
H79B H 1.255670 0.959022 0.659134 0.113 Uiso 1 1 calc R U . . .
H79C H 1.226847 0.910794 0.607223 0.113 Uiso 1 1 calc R U . . .
C80 C 1.3835(18) 0.8594(10) 0.6419(11) 0.095(6) Uani 1 1 d D U . . .
H80A H 1.392777 0.871023 0.612219 0.114 Uiso 1 1 calc R U . . .
H80B H 1.355983 0.822998 0.629264 0.114 Uiso 1 1 calc R U . . .
H80C H 1.440506 0.860532 0.668274 0.114 Uiso 1 1 calc R U . . .
C81 C 1.0425(13) 0.7948(7) 0.6430(7) 0.043(3) Uani 1 1 d . U . . .
H81 H 1.012909 0.774898 0.661327 0.051 Uiso 1 1 calc R U . . .
C82 C 0.9829(13) 0.8398(7) 0.6289(7) 0.049(4) Uani 1 1 d . U . . .
H82A H 1.011256 0.860609 0.611713 0.073 Uiso 1 1 calc R U . . .
H82B H 0.974809 0.862939 0.661204 0.073 Uiso 1 1 calc R U . . .
H82C H 0.925138 0.824003 0.605042 0.073 Uiso 1 1 calc R U . . .
C83 C 1.0468(14) 0.7568(7) 0.5920(7) 0.050(4) Uani 1 1 d . U . . .
H83A H 0.987278 0.740853 0.571448 0.075 Uiso 1 1 calc R U . . .
H83B H 1.085415 0.728769 0.600069 0.075 Uiso 1 1 calc R U . . .
H83C H 1.070582 0.776096 0.571636 0.075 Uiso 1 1 calc R U . . .
C84 C 1.1123(11) 0.8339(6) 0.8334(6) 0.030(2) Uani 1 1 d . U . . .
C85 C 1.0797(11) 0.8829(6) 0.8280(6) 0.035(3) Uani 1 1 d . U . . .
C86 C 1.0876(12) 0.9246(6) 0.8722(7) 0.041(3) Uani 1 1 d . U . . .
H86 H 1.063056 0.956893 0.867714 0.050 Uiso 1 1 calc R U . . .
C87 C 1.1308(12) 0.9206(6) 0.9232(7) 0.039(3) Uani 1 1 d . U . . .
C88 C 1.1648(12) 0.8737(6) 0.9281(6) 0.037(3) Uani 1 1 d . U . . .
H88 H 1.195196 0.870439 0.962287 0.044 Uiso 1 1 calc R U . . .
C89 C 1.1566(11) 0.8298(6) 0.8845(6) 0.032(2) Uani 1 1 d . U . . .
C90 C 1.0327(12) 0.8933(6) 0.7748(7) 0.039(3) Uani 1 1 d . U . . .
H90 H 1.031047 0.859636 0.747331 0.047 Uiso 1 1 calc R U . . .
C91 C 0.9384(13) 0.9056(7) 0.7702(7) 0.046(4) Uani 1 1 d . U . . .
H91A H 0.909688 0.909167 0.734630 0.070 Uiso 1 1 calc R U . . .
H91B H 0.937004 0.938922 0.796031 0.070 Uiso 1 1 calc R U . . .
H91C H 0.907049 0.876831 0.776900 0.070 Uiso 1 1 calc R U . . .
C92 C 1.0849(14) 0.9358(7) 0.7627(7) 0.051(4) Uani 1 1 d . U . . .
H92A H 1.144534 0.924902 0.763546 0.077 Uiso 1 1 calc R U . . .
H92B H 1.088994 0.969543 0.789203 0.077 Uiso 1 1 calc R U . . .
H92C H 1.054582 0.940305 0.727726 0.077 Uiso 1 1 calc R U . . .
C93 C 1.1389(14) 0.9668(7) 0.9713(7) 0.049(3) Uani 1 1 d . U . . .
H93 H 1.097947 0.993611 0.959936 0.059 Uiso 1 1 calc R U . . .
C94 C 1.1167(15) 0.9529(7) 1.0162(7) 0.058(4) Uani 1 1 d . U . . .
H94A H 1.054179 0.939998 1.005358 0.087 Uiso 1 1 calc R U . . .
H94B H 1.127650 0.984421 1.045965 0.087 Uiso 1 1 calc R U . . .
H94C H 1.153661 0.925125 1.026671 0.087 Uiso 1 1 calc R U . . .
C95 C 1.2287(16) 0.9911(9) 0.9884(10) 0.082(6) Uani 1 1 d . U . . .
H95A H 1.270544 0.964393 0.995922 0.123 Uiso 1 1 calc R U . . .
H95B H 1.236550 1.019942 1.020399 0.123 Uiso 1 1 calc R U . . .
H95C H 1.239708 1.005292 0.960609 0.123 Uiso 1 1 calc R U . . .
C96 C 1.1990(12) 0.7797(6) 0.8974(7) 0.038(3) Uani 1 1 d . U . . .
H96 H 1.195528 0.753011 0.863553 0.046 Uiso 1 1 calc R U . . .
C97 C 1.1388(12) 0.7569(6) 0.9265(6) 0.035(3) Uani 1 1 d . U . . .
H97A H 1.080393 0.744114 0.901654 0.052 Uiso 1 1 calc R U . . .
H97B H 1.132172 0.785076 0.956127 0.052 Uiso 1 1 calc R U . . .
H97C H 1.166798 0.727568 0.939601 0.052 Uiso 1 1 calc R U . . .
C98 C 1.2941(12) 0.7902(6) 0.9299(7) 0.044(4) Uani 1 1 d . U . . .
H98A H 1.330642 0.796660 0.907986 0.066 Uiso 1 1 calc R U . . .
H98B H 1.313444 0.759324 0.943217 0.066 Uiso 1 1 calc R U . . .
H98C H 1.300349 0.821399 0.959537 0.066 Uiso 1 1 calc R U . . .
Ir2 Ir 0.06513(5) 0.83717(2) 0.16923(2) 0.02930(17) Uani 1 1 d . U . . .
Sn2 Sn 0.06171(7) 0.75975(4) 0.21184(4) 0.0274(2) Uani 1 1 d . U . . .
Si7 Si 0.2882(3) 0.84056(14) 0.29742(15) 0.0229(8) Uani 1 1 d . U . . .
Si8 Si 0.2935(3) 0.90008(14) 0.37859(15) 0.0224(8) Uani 1 1 d . U . . .
Si9 Si 0.2116(3) 0.82393(15) 0.20880(16) 0.0257(9) Uani 1 1 d . U . . .
Si10 Si 0.2250(3) 0.75499(14) 0.26411(16) 0.0244(9) Uani 1 1 d . U . . .
Si11 Si 0.3415(3) 0.71993(14) 0.22976(16) 0.0254(9) Uani 1 1 d . U . . .
Si12 Si 0.3629(3) 0.81071(14) 0.23275(16) 0.0232(8) Uani 1 1 d . U . . .
Cl2 Cl 0.4033(3) 0.87549(14) 0.42756(15) 0.0320(8) Uani 1 1 d . U . . .
N3 N -0.0402(9) 0.7273(5) 0.2367(5) 0.034(2) Uani 1 1 d . U . . .
N4 N -0.0153(9) 0.6860(5) 0.1626(5) 0.031(2) Uani 1 1 d . U . . .
C99 C -0.0667(11) 0.6875(6) 0.1950(6) 0.029(2) Uani 1 1 d . U . . .
C100 C -0.1384(11) 0.6447(6) 0.1833(6) 0.031(2) Uani 1 1 d . U . . .
C101 C -0.1202(13) 0.6014(6) 0.2058(7) 0.041(3) Uani 1 1 d . U . . .
H101 H -0.063224 0.599243 0.228391 0.049 Uiso 1 1 calc R U . . .
C102 C -0.1874(13) 0.5620(7) 0.1943(7) 0.048(3) Uani 1 1 d . U . . .
H102 H -0.176954 0.533142 0.210100 0.057 Uiso 1 1 calc R U . . .
C103 C -0.2680(13) 0.5644(7) 0.1607(7) 0.043(3) Uani 1 1 d . U . . .
H103 H -0.311193 0.535665 0.152037 0.052 Uiso 1 1 calc R U . . .
C104 C -0.2911(12) 0.6072(6) 0.1379(7) 0.041(3) Uani 1 1 d . U . . .
H104 H -0.348667 0.609604 0.116010 0.049 Uiso 1 1 calc R U . . .
C105 C -0.2215(11) 0.6458(6) 0.1504(6) 0.036(3) Uani 1 1 d . U . . .
H105 H -0.232446 0.674987 0.135114 0.044 Uiso 1 1 calc R U . . .
C106 C -0.0797(12) 0.7428(7) 0.2811(7) 0.042(3) Uani 1 1 d . U . . .
C107 C -0.0511(14) 0.7072(7) 0.3191(7) 0.052(4) Uani 1 1 d . U . . .
H10D H -0.091350 0.674978 0.306573 0.078 Uiso 1 1 calc R U . . .
H10E H -0.052973 0.726363 0.354343 0.078 Uiso 1 1 calc R U . . .
H10F H 0.009338 0.697435 0.320459 0.078 Uiso 1 1 calc R U . . .
C108 C -0.1801(12) 0.7443(8) 0.2645(8) 0.053(4) Uani 1 1 d . U . . .
H10G H -0.196798 0.768938 0.242182 0.080 Uiso 1 1 calc R U . . .
H10H H -0.200586 0.756153 0.295833 0.080 Uiso 1 1 calc R U . . .
H10I H -0.207452 0.708709 0.244677 0.080 Uiso 1 1 calc R U . . .
C109 C -0.0369(12) 0.7991(6) 0.3101(6) 0.040(4) Uani 1 1 d . U . . .
H10J H -0.050743 0.822020 0.285877 0.060 Uiso 1 1 calc R U . . .
H10K H 0.027380 0.797907 0.322772 0.060 Uiso 1 1 calc R U . . .
H10L H -0.060099 0.813226 0.340044 0.060 Uiso 1 1 calc R U . . .
C110 C -0.0220(12) 0.6510(7) 0.1109(6) 0.040(3) Uani 1 1 d . U . . .
C111 C -0.1070(13) 0.6557(8) 0.0692(7) 0.051(4) Uani 1 1 d . U . . .
H11D H -0.108373 0.631169 0.035418 0.076 Uiso 1 1 calc R U . . .
H11E H -0.108889 0.692085 0.065517 0.076 Uiso 1 1 calc R U . . .
H11F H -0.158258 0.646743 0.079967 0.076 Uiso 1 1 calc R U . . .
C112 C -0.0148(14) 0.5931(7) 0.1113(7) 0.050(4) Uani 1 1 d . U . . .
H11G H -0.024249 0.571317 0.075200 0.075 Uiso 1 1 calc R U . . .
H11H H -0.059749 0.582104 0.125944 0.075 Uiso 1 1 calc R U . . .
H11I H 0.044155 0.588564 0.132948 0.075 Uiso 1 1 calc R U . . .
C113 C 0.0525(13) 0.6709(7) 0.0955(7) 0.046(4) Uani 1 1 d . U . . .
H11J H 0.050485 0.650566 0.059841 0.069 Uiso 1 1 calc R U . . .
H11K H 0.108725 0.666815 0.120229 0.069 Uiso 1 1 calc R U . . .
H11L H 0.047236 0.708485 0.096192 0.069 Uiso 1 1 calc R U . . .
C114 C 0.0780(13) 0.9010(7) 0.1331(6) 0.042(3) Uani 1 1 d . U . . .
H114 H 0.135661 0.923023 0.149558 0.050 Uiso 1 1 calc R U . . .
C115 C -0.0003(14) 0.9328(8) 0.1277(8) 0.055(3) Uani 1 1 d . U . . .
H11M H -0.021469 0.934549 0.090563 0.066 Uiso 1 1 calc R U . . .
H11N H 0.019687 0.969469 0.149454 0.066 Uiso 1 1 calc R U . . .
C116 C -0.0800(14) 0.9144(8) 0.1427(8) 0.056(3) Uani 1 1 d . U . . .
H11O H -0.086927 0.940940 0.173943 0.068 Uiso 1 1 calc R U . . .
H11P H -0.134403 0.912333 0.113339 0.068 Uiso 1 1 calc R U . . .
C117 C -0.0702(14) 0.8625(8) 0.1545(8) 0.053(3) Uani 1 1 d . U . . .
H117 H -0.098778 0.858636 0.181925 0.064 Uiso 1 1 calc R U . . .
C118 C -0.0690(14) 0.8145(8) 0.1185(7) 0.053(3) Uani 1 1 d . U . . .
H118 H -0.098005 0.783572 0.124700 0.064 Uiso 1 1 calc R U . . .
C119 C -0.0763(15) 0.8098(8) 0.0624(8) 0.058(3) Uani 1 1 d . U . . .
H11Q H -0.123987 0.831495 0.048494 0.069 Uiso 1 1 calc R U . . .
H11R H -0.093856 0.772384 0.042334 0.069 Uiso 1 1 calc R U . . .
C120 C 0.0069(14) 0.8269(8) 0.0528(7) 0.055(3) Uani 1 1 d . U . . .
H12A H -0.008124 0.852383 0.030832 0.066 Uiso 1 1 calc R U . . .
H12B H 0.027306 0.795423 0.031827 0.066 Uiso 1 1 calc R U . . .
C121 C 0.0846(13) 0.8524(7) 0.1008(6) 0.042(3) Uani 1 1 d . U . . .
H121 H 0.144572 0.845924 0.096080 0.051 Uiso 1 1 calc R U . . .
C122 C 0.4643(11) 0.8457(6) 0.2275(6) 0.032(2) Uani 1 1 d . U . . .
C123 C 0.5438(12) 0.8532(7) 0.2692(7) 0.040(3) Uani 1 1 d . U . . .
C124 C 0.6177(14) 0.8804(8) 0.2654(8) 0.054(3) Uani 1 1 d . U . . .
H124 H 0.671196 0.884645 0.293112 0.065 Uiso 1 1 calc R U . . .
C125 C 0.6169(16) 0.9008(9) 0.2246(9) 0.065(3) Uani 1 1 d . U . . .
C126 C 0.5388(14) 0.8930(8) 0.1829(8) 0.056(3) Uani 1 1 d . U . . .
H126 H 0.537934 0.905257 0.152840 0.067 Uiso 1 1 calc R U . . .
C127 C 0.4622(13) 0.8675(7) 0.1848(7) 0.044(3) Uani 1 1 d . U . . .
C128 C 0.5533(11) 0.8341(6) 0.3170(6) 0.037(3) Uani 1 1 d . U . . .
H128 H 0.496445 0.813931 0.312395 0.044 Uiso 1 1 calc R U . . .
C129 C 0.5660(11) 0.8808(7) 0.3637(7) 0.043(4) Uani 1 1 d . U . . .
H12C H 0.620318 0.902213 0.368464 0.065 Uiso 1 1 calc R U . . .
H12D H 0.570765 0.868422 0.395251 0.065 Uiso 1 1 calc R U . . .
H12E H 0.515352 0.902494 0.357815 0.065 Uiso 1 1 calc R U . . .
C130 C 0.6285(12) 0.7973(7) 0.3289(7) 0.041(4) Uani 1 1 d . U . . .
H13D H 0.620228 0.766410 0.298641 0.062 Uiso 1 1 calc R U . . .
H13E H 0.627493 0.785362 0.360033 0.062 Uiso 1 1 calc R U . . .
H13F H 0.685632 0.816625 0.335603 0.062 Uiso 1 1 calc R U . . .
C131 C 0.6971(18) 0.9315(10) 0.2203(11) 0.082(4) Uani 1 1 d . U . . .
H131 H 0.697777 0.909961 0.184689 0.099 Uiso 1 1 calc R U . . .
C132 C 0.7805(19) 0.9192(11) 0.2491(12) 0.101(7) Uani 1 1 d . U . . .
H13G H 0.807524 0.949675 0.278800 0.121 Uiso 1 1 calc R U . . .
H13H H 0.818992 0.910911 0.226078 0.121 Uiso 1 1 calc R U . . .
H13I H 0.772538 0.888453 0.262418 0.121 Uiso 1 1 calc R U . . .
C133 C 0.6803(18) 0.9830(10) 0.2066(11) 0.094(7) Uani 1 1 d . U . . .
H13J H 0.715835 0.987834 0.183691 0.140 Uiso 1 1 calc R U . . .
H13K H 0.696471 1.011973 0.238924 0.140 Uiso 1 1 calc R U . . .
H13L H 0.617362 0.983118 0.188295 0.140 Uiso 1 1 calc R U . . .
C134 C 0.3777(12) 0.8630(7) 0.1393(7) 0.043(3) Uani 1 1 d . U . . .
H134 H 0.341027 0.830309 0.136039 0.052 Uiso 1 1 calc R U . . .
C135 C 0.3973(15) 0.8586(8) 0.0872(7) 0.059(5) Uani 1 1 d . U . . .
H13R H 0.341515 0.853666 0.058927 0.088 Uiso 1 1 calc R U . . .
H13M H 0.432266 0.828153 0.079936 0.088 Uiso 1 1 calc R U . . .
H13N H 0.430645 0.891093 0.089096 0.088 Uiso 1 1 calc R U . . .
C136 C 0.3255(13) 0.9096(7) 0.1505(7) 0.049(4) Uani 1 1 d . U . . .
H13O H 0.355757 0.941129 0.147647 0.074 Uiso 1 1 calc R U . . .
H13P H 0.319847 0.915528 0.186221 0.074 Uiso 1 1 calc R U . . .
H13Q H 0.266515 0.902950 0.125043 0.074 Uiso 1 1 calc R U . . .
C137 C 0.1873(10) 0.8890(5) 0.3940(5) 0.024(2) Uani 1 1 d . U . . .
C138 C 0.1727(10) 0.8544(6) 0.4238(6) 0.027(2) Uani 1 1 d . U . . .
C139 C 0.1016(11) 0.8584(6) 0.4451(6) 0.031(2) Uani 1 1 d . U . . .
H139 H 0.095852 0.835980 0.466734 0.037 Uiso 1 1 calc R U . . .
C140 C 0.0379(12) 0.8953(6) 0.4349(6) 0.036(2) Uani 1 1 d . U . . .
C141 C 0.0432(11) 0.9268(6) 0.4018(6) 0.032(2) Uani 1 1 d . U . . .
H141 H -0.001329 0.950111 0.392913 0.039 Uiso 1 1 calc R U . . .
C142 C 0.1171(11) 0.9235(6) 0.3814(6) 0.029(2) Uani 1 1 d . U . . .
C143 C 0.2291(11) 0.8106(6) 0.4335(6) 0.033(3) Uani 1 1 d . U . . .
H143 H 0.275886 0.811671 0.415393 0.039 Uiso 1 1 calc R U . . .
C144 C 0.2773(12) 0.8161(7) 0.4916(7) 0.045(4) Uani 1 1 d . U . . .
H14D H 0.314344 0.786290 0.494823 0.067 Uiso 1 1 calc R U . . .
H14E H 0.233840 0.815936 0.511126 0.067 Uiso 1 1 calc R U . . .
H14F H 0.314667 0.849478 0.506145 0.067 Uiso 1 1 calc R U . . .
C145 C 0.1743(13) 0.7557(6) 0.4066(7) 0.046(4) Uani 1 1 d . U . . .
H14G H 0.127281 0.752984 0.423113 0.069 Uiso 1 1 calc R U . . .
H14H H 0.213397 0.727014 0.410970 0.069 Uiso 1 1 calc R U . . .
H14I H 0.147948 0.752754 0.369023 0.069 Uiso 1 1 calc R U . . .
C146 C -0.0363(13) 0.9015(7) 0.4593(7) 0.047(3) Uani 1 1 d . U . . .
H146 H -0.074684 0.928049 0.445230 0.056 Uiso 1 1 calc R U . . .
C147 C -0.0021(15) 0.9229(9) 0.5188(8) 0.065(5) Uani 1 1 d . U . . .
H14J H 0.059381 0.914338 0.531009 0.097 Uiso 1 1 calc R U . . .
H14K H -0.038622 0.906791 0.535488 0.097 Uiso 1 1 calc R U . . .
H14L H -0.004869 0.961534 0.528173 0.097 Uiso 1 1 calc R U . . .
C148 C -0.0925(18) 0.8511(10) 0.4461(11) 0.092(6) Uani 1 1 d . U . . .
H14M H -0.153543 0.856180 0.427794 0.138 Uiso 1 1 calc R U . . .
H14N H -0.091226 0.841186 0.478563 0.138 Uiso 1 1 calc R U . . .
H14O H -0.069755 0.822918 0.423259 0.138 Uiso 1 1 calc R U . . .
C149 C 0.1167(11) 0.9561(6) 0.3410(6) 0.031(3) Uani 1 1 d . U . . .
H149 H 0.173231 0.950558 0.331239 0.037 Uiso 1 1 calc R U . . .
C150 C 0.0418(12) 0.9348(6) 0.2910(6) 0.040(4) Uani 1 1 d . U . . .
H15D H 0.054167 0.946275 0.261962 0.060 Uiso 1 1 calc R U . . .
H15E H -0.013700 0.948533 0.296228 0.060 Uiso 1 1 calc R U . . .
H15F H 0.036348 0.896006 0.282401 0.060 Uiso 1 1 calc R U . . .
C151 C 0.1163(11) 1.0155(6) 0.3650(6) 0.033(3) Uani 1 1 d . U . . .
H15G H 0.131053 1.035342 0.341941 0.050 Uiso 1 1 calc R U . . .
H15H H 0.160069 1.025812 0.399690 0.050 Uiso 1 1 calc R U . . .
H15I H 0.057363 1.023568 0.368625 0.050 Uiso 1 1 calc R U . . .
C152 C 0.3233(10) 0.9749(5) 0.3991(6) 0.025(2) Uani 1 1 d . U . . .
C153 C 0.3299(10) 1.0019(6) 0.4522(6) 0.029(2) Uani 1 1 d . U . . .
C154 C 0.3453(11) 1.0569(6) 0.4672(6) 0.033(3) Uani 1 1 d . U . . .
H154 H 0.349432 1.075213 0.502496 0.039 Uiso 1 1 calc R U . . .
C155 C 0.3549(11) 1.0864(6) 0.4327(6) 0.035(2) Uani 1 1 d . U . . .
C156 C 0.3528(11) 1.0601(6) 0.3831(6) 0.033(3) Uani 1 1 d . U . . .
H156 H 0.363023 1.079562 0.359955 0.040 Uiso 1 1 calc R U . . .
C157 C 0.3361(10) 1.0049(5) 0.3649(6) 0.028(2) Uani 1 1 d . U . . .
C158 C 0.3235(8) 0.9769(6) 0.4948(5) 0.032(3) Uani 1 1 d D U . . .
H158 H 0.310118 0.938107 0.477301 0.039 Uiso 1 1 calc R U . . .
C159 C 0.2501(10) 0.9929(6) 0.5175(6) 0.034(3) Uani 1 1 d D U . . .
H15J H 0.201949 1.003339 0.491350 0.051 Uiso 1 1 calc R U . . .
H15K H 0.271244 1.022976 0.548635 0.051 Uiso 1 1 calc R U . . .
H15L H 0.228527 0.963089 0.527786 0.051 Uiso 1 1 calc R U . . .
C160 C 0.4082(10) 0.9811(7) 0.5365(6) 0.038(3) Uani 1 1 d D U . . .
H16A H 0.450102 0.958913 0.522087 0.057 Uiso 1 1 calc R U . . .
H16B H 0.397912 0.969002 0.565659 0.057 Uiso 1 1 calc R U . . .
H16C H 0.432702 1.018095 0.549271 0.057 Uiso 1 1 calc R U . . .
C161 C 0.3648(12) 1.1465(6) 0.4484(7) 0.037(3) Uani 1 1 d . U . . .
H161 H 0.323016 1.156925 0.418245 0.044 Uiso 1 1 calc R U . . .
C162 C 0.3342(13) 1.1727(7) 0.4955(7) 0.045(4) Uani 1 1 d . U . . .
H16D H 0.272866 1.159852 0.489709 0.068 Uiso 1 1 calc R U . . .
H16E H 0.337649 1.211265 0.500474 0.068 Uiso 1 1 calc R U . . .
H16F H 0.372126 1.164150 0.527024 0.068 Uiso 1 1 calc R U . . .
C163 C 0.4508(12) 1.1680(6) 0.4508(7) 0.042(4) Uani 1 1 d . U . . .
H16G H 0.463345 1.153393 0.417104 0.063 Uiso 1 1 calc R U . . .
H16H H 0.496166 1.158594 0.479098 0.063 Uiso 1 1 calc R U . . .
H16I H 0.451288 1.206737 0.457691 0.063 Uiso 1 1 calc R U . . .
C164 C 0.3376(11) 0.9802(6) 0.3088(6) 0.031(3) Uani 1 1 d . U . . .
H164 H 0.325304 0.941048 0.301521 0.037 Uiso 1 1 calc R U . . .
C165 C 0.2633(11) 1.0002(6) 0.2697(6) 0.035(3) Uani 1 1 d . U . . .
H16J H 0.269932 0.987881 0.234165 0.052 Uiso 1 1 calc R U . . .
H16K H 0.266839 1.039023 0.279974 0.052 Uiso 1 1 calc R U . . .
H16L H 0.205690 0.986254 0.269955 0.052 Uiso 1 1 calc R U . . .
C166 C 0.4301(11) 0.9900(6) 0.3022(6) 0.036(3) Uani 1 1 d . U . . .
H16M H 0.435524 0.965047 0.270162 0.054 Uiso 1 1 calc R U . . .
H16N H 0.475823 0.984790 0.332784 0.054 Uiso 1 1 calc R U . . .
H16O H 0.437532 1.026433 0.299527 0.054 Uiso 1 1 calc R U . . .
C167 C 0.4443(11) 0.6913(6) 0.2677(6) 0.032(2) Uani 1 1 d . U . . .
C168 C 0.5072(12) 0.6715(7) 0.2397(7) 0.041(3) Uani 1 1 d . U . . .
C169 C 0.5768(13) 0.6473(7) 0.2636(8) 0.052(3) Uani 1 1 d . U . . .
H169 H 0.617446 0.634773 0.244205 0.062 Uiso 1 1 calc R U . . .
C170 C 0.5941(15) 0.6393(8) 0.3124(8) 0.058(3) Uani 1 1 d . U . . .
C171 C 0.5363(13) 0.6591(7) 0.3400(7) 0.045(3) Uani 1 1 d . U . . .
H171 H 0.547643 0.655517 0.374937 0.055 Uiso 1 1 calc R U . . .
C172 C 0.4616(11) 0.6842(6) 0.3199(6) 0.036(2) Uani 1 1 d . U . . .
C173 C 0.4963(12) 0.6762(6) 0.1855(7) 0.040(3) Uani 1 1 d . U . . .
H173 H 0.442200 0.695243 0.174626 0.048 Uiso 1 1 calc R U . . .
C174 C 0.5770(12) 0.7081(7) 0.1833(7) 0.045(4) Uani 1 1 d . U . . .
H17C H 0.569929 0.709476 0.146929 0.067 Uiso 1 1 calc R U . . .
H17D H 0.630955 0.690977 0.195907 0.067 Uiso 1 1 calc R U . . .
H17E H 0.581222 0.744281 0.205721 0.067 Uiso 1 1 calc R U . . .
C175 C 0.4847(13) 0.6211(7) 0.1470(7) 0.046(4) Uani 1 1 d . U . . .
H17G H 0.429899 0.602341 0.145623 0.069 Uiso 1 1 calc R U . . .
H17H H 0.535101 0.600844 0.158929 0.069 Uiso 1 1 calc R U . . .
H17F H 0.481844 0.624882 0.111830 0.069 Uiso 1 1 calc R U . . .
C176 C 0.6756(17) 0.6110(10) 0.3368(10) 0.074(4) Uani 1 1 d . U . . .
H176 H 0.683721 0.586830 0.304172 0.089 Uiso 1 1 calc R U . . .
C177 C 0.653(2) 0.5712(11) 0.3629(11) 0.101(7) Uani 1 1 d . U . . .
H17J H 0.631216 0.537396 0.336597 0.152 Uiso 1 1 calc R U . . .
H17K H 0.606250 0.583968 0.379444 0.152 Uiso 1 1 calc R U . . .
H17I H 0.705273 0.566138 0.389900 0.152 Uiso 1 1 calc R U . . .
C178 C 0.7538(19) 0.6441(12) 0.3538(12) 0.106(7) Uani 1 1 d . U . . .
H17M H 0.803945 0.624611 0.367768 0.127 Uiso 1 1 calc R U . . .
H17N H 0.749492 0.675166 0.381550 0.127 Uiso 1 1 calc R U . . .
H17L H 0.762838 0.655774 0.324119 0.127 Uiso 1 1 calc R U . . .
C179 C 0.4020(11) 0.7045(6) 0.3553(6) 0.035(3) Uani 1 1 d . U . . .
H179 H 0.352331 0.722322 0.336027 0.041 Uiso 1 1 calc R U . . .
C180 C 0.3644(13) 0.6586(6) 0.3690(7) 0.044(4) Uani 1 1 d . U . . .
H18C H 0.341145 0.629746 0.337027 0.066 Uiso 1 1 calc R U . . .
H18D H 0.316531 0.670121 0.384615 0.066 Uiso 1 1 calc R U . . .
H18E H 0.411081 0.645975 0.394316 0.066 Uiso 1 1 calc R U . . .
C181 C 0.4548(13) 0.7439(6) 0.4054(7) 0.044(4) Uani 1 1 d . U . . .
H18F H 0.517874 0.743372 0.407784 0.066 Uiso 1 1 calc R U . . .
H18G H 0.444732 0.734326 0.435885 0.066 Uiso 1 1 calc R U . . .
H18H H 0.435885 0.779606 0.404970 0.066 Uiso 1 1 calc R U . . .
C182 C 0.2918(11) 0.6662(5) 0.1647(6) 0.029(2) Uani 1 1 d . U . . .
C183 C 0.2828(11) 0.6695(6) 0.1135(6) 0.031(2) Uani 1 1 d . U . . .
C184 C 0.2489(12) 0.6260(6) 0.0703(7) 0.039(3) Uani 1 1 d . U . . .
H184 H 0.245607 0.629089 0.035931 0.046 Uiso 1 1 calc R U . . .
C185 C 0.2198(13) 0.5780(6) 0.0763(7) 0.044(3) Uani 1 1 d . U . . .
C186 C 0.2259(12) 0.5750(6) 0.1265(6) 0.039(3) Uani 1 1 d . U . . .
H186 H 0.203059 0.543372 0.131112 0.047 Uiso 1 1 calc R U . . .
C187 C 0.2645(11) 0.6169(6) 0.1717(6) 0.034(2) Uani 1 1 d . U . . .
C188 C 0.3074(11) 0.7191(6) 0.1000(6) 0.033(3) Uani 1 1 d . U . . .
H188 H 0.336940 0.745968 0.133746 0.040 Uiso 1 1 calc R U . . .
C189 C 0.2240(11) 0.7419(6) 0.0719(6) 0.037(3) Uani 1 1 d . U . . .
H18I H 0.240898 0.772512 0.060916 0.055 Uiso 1 1 calc R U . . .
H18J H 0.187763 0.753145 0.095938 0.055 Uiso 1 1 calc R U . . .
H18K H 0.189925 0.714713 0.040829 0.055 Uiso 1 1 calc R U . . .
C190 C 0.3715(12) 0.7101(6) 0.0668(7) 0.043(4) Uani 1 1 d . U . . .
H19A H 0.341961 0.686872 0.031963 0.065 Uiso 1 1 calc R U . . .
H19B H 0.422917 0.693438 0.084111 0.065 Uiso 1 1 calc R U . . .
H19C H 0.391104 0.744221 0.063044 0.065 Uiso 1 1 calc R U . . .
C191 C 0.1770(12) 0.5312(7) 0.0282(7) 0.060(4) Uani 1 1 d D U . . .
H191 H 0.145384 0.505766 0.040307 0.072 Uiso 1 1 calc R U . . .
C192 C 0.1118(15) 0.5475(9) -0.0145(8) 0.074(6) Uani 1 1 d D U . . .
H19D H 0.091700 0.517043 -0.045193 0.111 Uiso 1 1 calc R U . . .
H19E H 0.139398 0.575752 -0.024144 0.111 Uiso 1 1 calc R U . . .
H19F H 0.061132 0.560657 -0.002321 0.111 Uiso 1 1 calc R U . . .
C193 C 0.2523(16) 0.5050(10) 0.0132(11) 0.105(7) Uani 1 1 d D U . . .
H19G H 0.230411 0.471808 -0.013992 0.158 Uiso 1 1 calc R U . . .
H19H H 0.293555 0.497313 0.044210 0.158 Uiso 1 1 calc R U . . .
H19I H 0.282852 0.528488 -0.000444 0.158 Uiso 1 1 calc R U . . .
C194 C 0.2693(12) 0.6060(6) 0.2251(7) 0.038(3) Uani 1 1 d . U . . .
H194 H 0.293679 0.639876 0.252405 0.046 Uiso 1 1 calc R U . . .
C195 C 0.3379(14) 0.5649(7) 0.2365(7) 0.049(4) Uani 1 1 d . U . . .
H19J H 0.322659 0.532759 0.207245 0.074 Uiso 1 1 calc R U . . .
H19K H 0.337389 0.555936 0.269135 0.074 Uiso 1 1 calc R U . . .
H19L H 0.396962 0.579994 0.240206 0.074 Uiso 1 1 calc R U . . .
C196 C 0.1789(13) 0.5924(7) 0.2314(7) 0.046(4) Uani 1 1 d . U . . .
H19M H 0.140850 0.621492 0.226573 0.069 Uiso 1 1 calc R U . . .
H19N H 0.186755 0.587505 0.266721 0.069 Uiso 1 1 calc R U . . .
H19O H 0.151301 0.559696 0.204951 0.069 Uiso 1 1 calc R U . . .
C01 C 0.517(3) 0.5244(15) 0.9939(17) 0.157(10) Uani 1 1 d . U . . .
H01A H 0.487818 0.553696 1.012045 0.189 Uiso 1 1 calc R U . . .
H01B H 0.579975 0.529776 1.014541 0.189 Uiso 1 1 calc R U . . .
C02 C 0.516(3) 0.5378(16) 0.9458(16) 0.155(10) Uani 1 1 d . U . . .
H02A H 0.454414 0.534758 0.923142 0.186 Uiso 1 1 calc R U . . .
H02B H 0.549515 0.512173 0.926684 0.186 Uiso 1 1 calc R U . . .
C03 C 0.556(3) 0.5924(16) 0.9554(16) 0.166(11) Uani 1 1 d . U . . .
H03A H 0.620237 0.593377 0.970252 0.249 Uiso 1 1 calc R U . . .
H03B H 0.531383 0.617191 0.980258 0.249 Uiso 1 1 calc R U . . .
H03C H 0.542410 0.602645 0.922113 0.249 Uiso 1 1 calc R U . . .
C04 C 0.487(2) 0.0287(11) 1.0040(13) 0.118(8) Uani 1 1 d . U . . .
H04A H 0.541351 0.053222 1.020757 0.142 Uiso 1 1 calc R U . . .
H04B H 0.448959 0.035461 1.027690 0.142 Uiso 1 1 calc R U . . .
C05 C 0.438(2) 0.0393(13) 0.9507(13) 0.119(8) Uani 1 1 d . U . . .
H05A H 0.479588 0.042179 0.930134 0.143 Uiso 1 1 calc R U . . .
H05B H 0.391691 0.010411 0.929827 0.143 Uiso 1 1 calc R U . . .
C06 C 0.397(3) 0.0913(14) 0.9652(14) 0.141(10) Uani 1 1 d . U . . .
H06A H 0.349131 0.094842 0.934971 0.212 Uiso 1 1 calc R U . . .
H06B H 0.442586 0.120759 0.974997 0.212 Uiso 1 1 calc R U . . .
H06C H 0.374078 0.091988 0.995019 0.212 Uiso 1 1 calc R U . . .

loop_
_atom_site_aniso_label
_atom_site_aniso_U_11
_atom_site_aniso_U_22
_atom_site_aniso_U_33
_atom_site_aniso_U_23
_atom_site_aniso_U_13
_atom_site_aniso_U_12
Ir1 0.0390(4) 0.0160(3) 0.0283(3) 0.0014(2) 0.0147(3) 0.0026(2)
Sn1 0.0298(6) 0.0165(5) 0.0285(5) 0.0002(4) 0.0110(4) 0.0060(4)
Si1 0.024(2) 0.0135(17) 0.032(2) -0.0015(15) 0.0107(16) 0.0021(15)
Si2 0.022(2) 0.0147(17) 0.0279(19) 0.0004(14) 0.0100(15) 0.0038(14)
Si3 0.029(2) 0.0189(19) 0.028(2) 0.0046(15) 0.0094(17) 0.0048(16)
Si4 0.025(2) 0.0135(17) 0.029(2) -0.0007(15) 0.0120(16) 0.0002(15)
Si5 0.029(2) 0.0124(17) 0.034(2) -0.0019(15) 0.0125(17) -0.0015(15)
Si6 0.025(2) 0.0151(18) 0.031(2) -0.0026(15) 0.0129(16) 0.0021(15)
Cl1 0.040(2) 0.0292(19) 0.040(2) 0.0074(16) 0.0238(18) 0.0026(16)
N1 0.028(4) 0.023(4) 0.029(4) 0.001(3) 0.012(3) 0.002(4)
N2 0.026(4) 0.026(4) 0.033(4) 0.002(3) 0.010(4) 0.006(4)
C1 0.028(4) 0.021(4) 0.030(4) 0.005(3) 0.011(3) 0.005(4)
C2 0.034(5) 0.024(4) 0.033(5) 0.004(4) 0.011(4) 0.006(4)
C3 0.033(5) 0.029(5) 0.039(5) 0.005(4) 0.013(4) 0.006(4)
C4 0.037(5) 0.032(5) 0.046(5) 0.002(4) 0.011(4) 0.010(4)
C5 0.045(6) 0.035(5) 0.052(6) 0.007(4) 0.008(4) 0.012(5)
C6 0.054(6) 0.032(5) 0.052(6) 0.010(4) 0.011(4) 0.015(4)
C7 0.046(6) 0.031(5) 0.043(5) 0.012(4) 0.013(4) 0.011(4)
C8 0.035(5) 0.030(5) 0.034(5) -0.004(4) 0.006(4) 0.006(4)
C9 0.035(6) 0.030(7) 0.037(7) -0.010(6) 0.007(5) 0.005(6)
C10 0.047(9) 0.053(8) 0.035(7) -0.001(6) 0.014(6) 0.018(7)
C11 0.043(9) 0.030(6) 0.055(9) -0.005(6) 0.008(7) 0.003(6)
C12 0.032(5) 0.041(5) 0.039(5) -0.003(4) 0.010(4) 0.007(5)
C13 0.042(9) 0.045(7) 0.049(8) -0.012(6) 0.008(7) -0.001(7)
C14 0.063(10) 0.063(8) 0.041(8) 0.010(7) 0.012(7) 0.018(8)
C15 0.033(7) 0.061(9) 0.056(9) -0.008(7) 0.013(6) 0.002(7)
C16 0.054(5) 0.046(5) 0.039(5) 0.010(4) 0.012(5) 0.009(4)
C17 0.054(6) 0.045(5) 0.050(6) 0.004(5) 0.016(5) 0.003(4)
C18 0.055(5) 0.044(5) 0.051(6) 0.005(5) 0.019(5) 0.001(5)
C19 0.047(5) 0.041(5) 0.041(5) -0.002(4) 0.019(5) -0.001(5)
C20 0.045(5) 0.038(5) 0.034(5) 0.000(4) 0.017(4) 0.002(5)
C21 0.050(5) 0.047(6) 0.038(5) 0.002(5) 0.014(4) 0.007(5)
C22 0.050(5) 0.047(6) 0.039(5) 0.008(4) 0.016(4) 0.005(5)
C23 0.049(5) 0.043(5) 0.037(5) 0.011(4) 0.016(4) 0.007(4)
C24 0.037(5) 0.029(5) 0.045(4) 0.001(4) 0.016(4) 0.002(4)
C25 0.047(5) 0.042(5) 0.054(5) 0.010(4) 0.015(4) 0.004(4)
C26 0.057(6) 0.061(6) 0.067(5) 0.017(5) 0.021(4) 0.012(5)
C27 0.063(5) 0.070(5) 0.073(5) 0.016(4) 0.027(4) 0.010(4)
C28 0.051(6) 0.060(6) 0.066(5) 0.009(5) 0.027(5) 0.008(5)
C29 0.043(5) 0.041(5) 0.051(4) 0.001(4) 0.024(4) -0.001(4)
C30 0.050(6) 0.037(6) 0.049(5) 0.006(5) 0.013(4) 0.007(5)
C31 0.059(9) 0.045(8) 0.055(9) 0.011(7) 0.022(7) 0.005(6)
C32 0.056(9) 0.039(8) 0.052(7) -0.003(7) 0.008(6) 0.027(7)
C33A 0.067(6) 0.074(6) 0.077(6) 0.015(5) 0.025(5) 0.012(5)
C34A 0.069(7) 0.076(7) 0.080(7) 0.015(6) 0.022(6) 0.011(6)
C35A 0.066(7) 0.076(7) 0.077(7) 0.015(6) 0.026(6) 0.013(6)
C33B 0.067(6) 0.074(6) 0.077(6) 0.015(5) 0.025(5) 0.013(5)
C34B 0.068(8) 0.074(7) 0.080(8) 0.016(6) 0.022(6) 0.011(6)
C35B 0.067(7) 0.075(7) 0.079(7) 0.014(6) 0.024(6) 0.013(6)
C36 0.043(6) 0.039(5) 0.046(5) -0.004(4) 0.023(5) -0.001(5)
C37 0.052(9) 0.043(8) 0.049(7) -0.008(6) 0.026(7) -0.009(7)
C38 0.052(9) 0.046(8) 0.051(9) -0.005(6) 0.026(7) -0.009(7)
C39 0.027(4) 0.022(4) 0.029(4) 0.003(3) 0.008(4) 0.006(3)
C40 0.029(4) 0.025(4) 0.033(5) 0.005(4) 0.008(4) 0.008(4)
C41 0.032(4) 0.032(5) 0.038(5) 0.006(4) 0.007(4) 0.007(4)
C42 0.029(4) 0.037(5) 0.039(5) 0.002(4) 0.013(4) 0.006(4)
C43 0.031(4) 0.028(5) 0.039(5) 0.000(4) 0.013(4) 0.003(4)
C44 0.031(4) 0.024(4) 0.032(4) -0.001(3) 0.013(4) 0.002(4)
C45 0.036(5) 0.031(5) 0.045(5) 0.013(4) 0.012(5) 0.009(4)
C46 0.047(9) 0.048(8) 0.051(7) 0.016(6) 0.022(7) 0.008(7)
C47 0.053(10) 0.030(6) 0.063(9) 0.013(6) 0.015(8) 0.015(7)
C48 0.033(5) 0.047(6) 0.054(5) 0.004(5) 0.007(4) 0.006(5)
C49 0.055(10) 0.070(10) 0.059(7) -0.002(7) -0.005(7) 0.004(9)
C50A 0.035(9) 0.057(10) 0.062(10) 0.005(9) 0.008(8) 0.012(8)
C50B 0.037(9) 0.055(9) 0.064(10) 0.007(8) 0.007(8) 0.013(8)
C51 0.030(5) 0.028(5) 0.032(5) 0.004(4) 0.010(4) 0.000(4)
C52 0.052(9) 0.029(6) 0.042(8) 0.007(5) 0.009(7) -0.005(6)
C53 0.039(8) 0.038(7) 0.037(6) 0.007(6) 0.012(6) 0.003(7)
C54 0.027(5) 0.021(4) 0.036(4) 0.001(3) 0.013(4) 0.005(4)
C55 0.034(5) 0.029(4) 0.040(4) -0.001(4) 0.011(4) 0.003(4)
C56 0.037(6) 0.030(4) 0.046(5) -0.003(4) 0.010(4) 0.003(4)
C57 0.040(5) 0.032(4) 0.050(5) 0.000(4) 0.007(4) 0.007(4)
C58 0.033(5) 0.027(4) 0.047(5) 0.001(4) 0.008(4) 0.008(4)
C59 0.035(5) 0.023(4) 0.042(4) 0.004(4) 0.009(4) 0.004(4)
C60 0.034(5) 0.029(5) 0.036(5) -0.002(4) 0.012(4) 0.004(4)
C61 0.032(8) 0.046(8) 0.037(7) 0.004(6) 0.009(6) 0.008(7)
C62 0.054(7) 0.037(8) 0.044(8) 0.001(6) 0.017(6) -0.033(7)
C63 0.049(6) 0.036(5) 0.058(6) 0.003(5) 0.010(5) 0.003(5)
C64 0.061(9) 0.038(8) 0.058(9) 0.014(7) 0.007(7) -0.013(7)
C65 0.056(8) 0.027(7) 0.057(9) 0.009(7) 0.020(7) 0.009(6)
C66 0.039(5) 0.025(5) 0.041(5) 0.006(4) 0.010(4) 0.003(5)
C67 0.040(8) 0.036(8) 0.047(7) 0.012(6) 0.012(6) 0.006(7)
C68 0.036(6) 0.041(8) 0.051(8) 0.009(7) 0.006(6) -0.007(6)
C69 0.038(4) 0.025(4) 0.042(4) 0.003(4) 0.018(4) -0.002(4)
C70 0.041(5) 0.039(5) 0.052(4) 0.004(4) 0.017(4) -0.005(4)
C71 0.048(6) 0.051(6) 0.061(5) 0.011(5) 0.021(4) -0.006(5)
C72 0.054(5) 0.059(5) 0.065(5) 0.016(4) 0.024(4) -0.002(5)
C73 0.054(5) 0.046(6) 0.054(5) 0.014(5) 0.024(4) 0.002(5)
C74 0.045(5) 0.032(5) 0.045(4) 0.008(4) 0.019(4) 0.003(4)
C75 0.040(6) 0.041(5) 0.050(5) 0.003(5) 0.015(4) -0.009(5)
C76 0.053(10) 0.043(7) 0.061(8) -0.004(6) 0.010(8) -0.010(7)
C77 0.039(8) 0.047(8) 0.057(9) -0.006(7) 0.013(7) -0.008(6)
C78 0.072(7) 0.079(7) 0.080(7) 0.025(5) 0.032(5) -0.005(5)
C79 0.095(12) 0.110(12) 0.098(12) 0.048(9) 0.038(10) 0.004(9)
C80 0.091(12) 0.110(12) 0.101(12) 0.033(10) 0.049(9) 0.011(9)
C81 0.049(5) 0.034(5) 0.046(5) 0.012(4) 0.016(4) 0.003(5)
C82 0.047(9) 0.052(8) 0.050(9) 0.013(7) 0.018(7) 0.016(7)
C83 0.060(10) 0.035(8) 0.051(7) 0.004(6) 0.017(7) -0.006(7)
C84 0.032(5) 0.023(4) 0.035(4) 0.002(3) 0.012(4) -0.001(4)
C85 0.038(5) 0.026(4) 0.039(4) 0.005(3) 0.010(4) 0.001(4)
C86 0.046(6) 0.029(5) 0.044(4) 0.003(4) 0.011(4) 0.004(5)
C87 0.044(5) 0.028(4) 0.042(4) 0.000(4) 0.014(4) 0.006(4)
C88 0.039(6) 0.029(4) 0.037(5) -0.001(4) 0.011(4) 0.005(4)
C89 0.036(5) 0.024(4) 0.035(4) 0.002(3) 0.013(4) 0.000(4)
C90 0.046(6) 0.028(5) 0.042(5) 0.008(4) 0.011(5) 0.005(4)
C91 0.050(7) 0.038(8) 0.043(8) 0.003(7) 0.008(6) 0.017(6)
C92 0.071(10) 0.030(7) 0.053(9) 0.007(6) 0.021(8) -0.002(7)
C93 0.057(6) 0.033(5) 0.048(5) -0.005(4) 0.015(5) 0.004(5)
C94 0.077(11) 0.038(8) 0.054(8) -0.003(7) 0.025(8) 0.009(8)
C95 0.070(9) 0.065(10) 0.090(11) -0.028(9) 0.034(8) -0.009(8)
C96 0.044(5) 0.028(5) 0.039(5) 0.005(4) 0.010(4) -0.001(4)
C97 0.047(8) 0.022(7) 0.038(8) 0.004(5) 0.018(6) 0.011(6)
C98 0.045(7) 0.029(7) 0.050(8) -0.002(6) 0.011(6) 0.007(6)
Ir2 0.0349(4) 0.0193(3) 0.0280(3) 0.0027(2) 0.0029(2) -0.0022(2)
Sn2 0.0297(6) 0.0197(5) 0.0291(5) 0.0023(4) 0.0063(4) -0.0064(4)
Si7 0.025(2) 0.0130(17) 0.029(2) 0.0007(15) 0.0089(16) 0.0006(15)
Si8 0.024(2) 0.0126(17) 0.0287(19) 0.0011(14) 0.0074(16) 0.0009(14)
Si9 0.028(2) 0.0188(19) 0.033(2) 0.0065(16) 0.0126(17) 0.0013(16)
Si10 0.029(2) 0.0138(18) 0.032(2) 0.0046(15) 0.0115(17) -0.0007(15)
Si11 0.028(2) 0.0127(17) 0.032(2) -0.0003(15) 0.0090(17) -0.0002(15)
Si12 0.022(2) 0.0140(17) 0.030(2) 0.0018(15) 0.0054(16) 0.0000(15)
Cl2 0.027(2) 0.0261(18) 0.037(2) 0.0057(15) 0.0010(16) 0.0038(15)
N3 0.033(5) 0.031(4) 0.034(4) 0.001(3) 0.014(4) 0.002(4)
N4 0.029(5) 0.028(4) 0.034(4) 0.004(4) 0.011(4) -0.005(4)
C99 0.030(4) 0.025(4) 0.030(4) 0.007(3) 0.007(3) 0.002(4)
C100 0.033(4) 0.027(4) 0.033(5) 0.005(4) 0.015(4) 0.002(4)
C101 0.044(5) 0.036(5) 0.044(5) 0.013(4) 0.012(5) 0.000(4)
C102 0.051(6) 0.038(5) 0.053(6) 0.010(5) 0.015(5) -0.003(4)
C103 0.044(5) 0.036(5) 0.049(6) 0.007(4) 0.017(4) -0.006(5)
C104 0.039(5) 0.036(5) 0.046(5) 0.004(4) 0.014(5) -0.005(4)
C105 0.037(5) 0.032(5) 0.039(5) 0.007(4) 0.011(4) -0.002(4)
C106 0.040(5) 0.043(5) 0.042(5) 0.000(4) 0.018(4) 0.003(5)
C107 0.054(9) 0.052(8) 0.049(8) 0.009(6) 0.017(7) -0.007(7)
C108 0.038(6) 0.056(9) 0.056(9) -0.014(7) 0.022(6) 0.004(6)
C109 0.041(8) 0.044(6) 0.034(7) -0.002(5) 0.021(6) 0.003(6)
C110 0.043(5) 0.038(5) 0.037(5) 0.001(4) 0.015(4) -0.008(5)
C111 0.049(7) 0.063(9) 0.038(7) 0.006(7) 0.016(6) -0.008(7)
C112 0.060(10) 0.040(6) 0.047(8) -0.001(6) 0.022(7) -0.012(6)
C113 0.047(8) 0.048(8) 0.042(8) 0.000(7) 0.021(6) -0.009(7)
C114 0.060(6) 0.036(5) 0.037(5) 0.015(4) 0.023(5) -0.002(4)
C115 0.061(6) 0.050(6) 0.055(6) 0.012(5) 0.020(5) 0.004(5)
C116 0.053(6) 0.054(5) 0.059(6) 0.012(5) 0.013(5) 0.004(5)
C117 0.051(6) 0.054(5) 0.052(6) 0.013(4) 0.014(5) 0.001(5)
C118 0.051(6) 0.048(5) 0.052(5) 0.012(5) 0.003(5) -0.005(5)
C119 0.058(6) 0.056(6) 0.052(5) 0.011(5) 0.005(5) -0.003(5)
C120 0.059(6) 0.054(6) 0.046(5) 0.010(5) 0.007(5) 0.001(5)
C121 0.052(5) 0.041(5) 0.035(5) 0.011(4) 0.015(4) 0.002(5)
C122 0.030(4) 0.026(4) 0.040(4) 0.008(4) 0.010(4) 0.004(4)
C123 0.032(5) 0.036(5) 0.047(4) 0.009(4) 0.007(4) 0.001(4)
C124 0.042(5) 0.054(6) 0.062(5) 0.019(5) 0.005(5) -0.005(5)
C125 0.058(5) 0.066(5) 0.073(5) 0.029(5) 0.013(4) -0.004(5)
C126 0.054(5) 0.055(6) 0.062(6) 0.027(5) 0.015(4) -0.005(5)
C127 0.044(5) 0.039(5) 0.049(5) 0.015(4) 0.011(4) -0.001(4)
C128 0.026(5) 0.036(5) 0.044(5) 0.005(4) 0.007(4) 0.002(4)
C129 0.026(8) 0.045(7) 0.053(7) -0.003(6) 0.016(7) -0.001(6)
C130 0.032(8) 0.049(8) 0.044(8) 0.009(6) 0.016(6) 0.011(6)
C131 0.069(6) 0.085(7) 0.095(7) 0.036(6) 0.017(6) -0.012(6)
C132 0.076(9) 0.103(12) 0.120(13) 0.031(10) 0.021(9) 0.002(10)
C133 0.077(12) 0.084(10) 0.123(13) 0.040(9) 0.023(10) -0.011(9)
C134 0.047(6) 0.039(5) 0.047(5) 0.020(5) 0.009(4) -0.010(5)
C135 0.066(10) 0.058(9) 0.055(7) 0.018(7) 0.020(7) -0.010(8)
C136 0.049(9) 0.040(8) 0.054(9) 0.018(7) 0.002(7) -0.006(6)
C137 0.026(4) 0.019(4) 0.027(4) 0.001(3) 0.013(4) 0.000(3)
C138 0.028(4) 0.024(4) 0.030(4) 0.006(3) 0.012(4) 0.000(4)
C139 0.030(5) 0.032(5) 0.031(5) 0.004(4) 0.012(4) 0.000(4)
C140 0.037(5) 0.038(5) 0.035(5) 0.004(4) 0.017(4) 0.006(4)
C141 0.031(5) 0.031(5) 0.034(5) 0.002(4) 0.013(4) 0.006(4)
C142 0.030(4) 0.023(4) 0.031(4) 0.002(3) 0.012(4) 0.004(4)
C143 0.033(5) 0.028(5) 0.037(5) 0.010(4) 0.009(4) 0.002(4)
C144 0.043(9) 0.045(8) 0.044(7) 0.018(6) 0.005(6) 0.003(7)
C145 0.053(9) 0.025(6) 0.056(8) 0.012(6) 0.009(7) 0.000(6)
C146 0.044(6) 0.051(6) 0.050(5) 0.008(5) 0.026(5) 0.005(5)
C147 0.064(11) 0.076(10) 0.053(7) 0.007(7) 0.025(7) 0.017(9)
C148 0.085(11) 0.088(10) 0.101(12) -0.001(9) 0.047(10) -0.031(9)
C149 0.034(5) 0.027(5) 0.033(5) 0.005(4) 0.014(4) 0.007(4)
C150 0.044(8) 0.035(7) 0.039(6) 0.006(6) 0.011(6) 0.006(6)
C151 0.038(8) 0.027(5) 0.038(7) 0.005(5) 0.019(6) 0.010(6)
C152 0.022(4) 0.020(4) 0.031(4) 0.003(3) 0.008(4) 0.001(4)
C153 0.027(5) 0.025(4) 0.033(4) -0.001(3) 0.012(4) 0.002(4)
C154 0.035(5) 0.027(4) 0.033(5) -0.002(4) 0.013(4) 0.000(4)
C155 0.036(5) 0.027(4) 0.041(4) 0.002(3) 0.012(4) -0.001(4)
C156 0.034(5) 0.025(4) 0.040(4) 0.004(4) 0.014(4) -0.002(4)
C157 0.027(5) 0.022(4) 0.036(4) 0.005(3) 0.012(4) 0.000(4)
C158 0.039(5) 0.021(5) 0.031(5) -0.003(4) 0.011(4) 0.003(4)
C159 0.034(4) 0.032(4) 0.035(4) 0.009(2) 0.009(2) 0.0044(19)
C160 0.037(6) 0.046(8) 0.029(6) 0.000(6) 0.015(5) 0.009(7)
C161 0.037(5) 0.028(4) 0.045(5) 0.003(4) 0.016(5) 0.006(4)
C162 0.056(9) 0.033(7) 0.047(8) 0.003(6) 0.022(7) 0.008(7)
C163 0.046(7) 0.034(7) 0.047(8) 0.009(7) 0.017(7) -0.005(6)
C164 0.034(5) 0.022(5) 0.036(5) 0.004(4) 0.013(4) 0.002(4)
C165 0.038(7) 0.025(7) 0.042(7) 0.008(6) 0.014(6) 0.000(6)
C166 0.038(7) 0.027(7) 0.042(8) 0.001(6) 0.015(6) 0.004(6)
C167 0.030(4) 0.023(4) 0.040(4) 0.004(4) 0.010(3) 0.003(4)
C168 0.037(5) 0.037(5) 0.048(4) 0.006(4) 0.016(4) 0.007(4)
C169 0.047(5) 0.050(6) 0.056(5) 0.009(5) 0.016(4) 0.017(5)
C170 0.055(5) 0.058(5) 0.061(5) 0.014(4) 0.018(4) 0.016(4)
C171 0.043(5) 0.044(5) 0.048(5) 0.014(4) 0.010(4) 0.010(4)
C172 0.036(5) 0.028(5) 0.042(4) 0.005(4) 0.009(4) 0.005(4)
C173 0.035(6) 0.037(5) 0.047(5) 0.005(4) 0.015(4) 0.010(5)
C174 0.034(8) 0.050(8) 0.047(8) 0.002(7) 0.017(7) 0.004(6)
C175 0.045(9) 0.041(7) 0.052(8) 0.000(6) 0.024(7) 0.014(6)
C176 0.064(6) 0.078(7) 0.080(7) 0.025(5) 0.016(5) 0.018(5)
C177 0.094(13) 0.107(12) 0.112(12) 0.051(9) 0.024(10) 0.017(10)
C178 0.077(9) 0.127(13) 0.110(13) 0.044(11) 0.010(10) -0.005(9)
C179 0.032(5) 0.029(5) 0.038(5) 0.007(4) 0.005(4) 0.010(4)
C180 0.046(9) 0.036(7) 0.043(8) 0.004(6) 0.006(7) -0.001(6)
C181 0.050(9) 0.030(7) 0.047(7) -0.002(6) 0.018(7) 0.001(6)
C182 0.032(5) 0.018(4) 0.036(4) 0.004(3) 0.009(4) -0.002(4)
C183 0.033(5) 0.022(4) 0.036(4) 0.004(3) 0.011(4) -0.003(4)
C184 0.044(6) 0.028(4) 0.039(5) 0.003(4) 0.009(5) -0.008(4)
C185 0.053(5) 0.030(4) 0.046(4) 0.007(4) 0.013(4) -0.005(4)
C186 0.048(6) 0.024(5) 0.045(4) 0.007(4) 0.012(4) -0.003(5)
C187 0.039(5) 0.021(4) 0.041(4) 0.006(3) 0.011(4) -0.001(4)
C188 0.037(5) 0.025(5) 0.037(5) 0.005(4) 0.011(4) -0.007(4)
C189 0.045(7) 0.026(7) 0.038(8) 0.011(6) 0.009(6) -0.005(6)
C190 0.046(8) 0.033(8) 0.055(8) 0.010(7) 0.022(6) -0.006(6)
C191 0.067(7) 0.044(6) 0.058(6) 0.000(5) 0.013(5) -0.006(5)
C192 0.078(11) 0.064(10) 0.060(9) -0.005(8) 0.008(8) -0.001(9)
C193 0.090(11) 0.082(11) 0.108(12) -0.026(9) 0.018(9) 0.015(9)
C194 0.046(6) 0.025(5) 0.042(5) 0.009(4) 0.011(5) -0.001(4)
C195 0.064(9) 0.033(8) 0.046(8) 0.011(6) 0.007(7) 0.007(6)
C196 0.057(8) 0.041(8) 0.040(8) 0.006(7) 0.016(7) -0.014(7)
C01 0.155(12) 0.153(12) 0.162(12) 0.038(8) 0.043(8) 0.017(8)
C02 0.152(12) 0.148(12) 0.161(12) 0.040(8) 0.041(8) 0.017(8)
C03 0.166(17) 0.152(14) 0.177(16) 0.044(12) 0.043(13) 0.018(12)
C04 0.123(10) 0.112(10) 0.117(10) 0.026(7) 0.034(7) 0.012(7)
C05 0.125(10) 0.112(10) 0.120(10) 0.032(7) 0.033(7) 0.010(7)
C06 0.145(15) 0.137(13) 0.136(14) 0.031(11) 0.036(12) 0.029(11)

loop_
_atom_type_symbol
_atom_type_description
_atom_type_scat_dispersion_real
_atom_type_scat_dispersion_imag
_atom_type_scat_source
C C 0.0033 0.0016 'International Tables Vol C Tables 4.2.6.8 and 6.1.1.4'
H H 0.0000 0.0000 'International Tables Vol C Tables 4.2.6.8 and 6.1.1.4'
N N 0.0061 0.0033 'International Tables Vol C Tables 4.2.6.8 and 6.1.1.4'
Si Si 0.0817 0.0704 'International Tables Vol C Tables 4.2.6.8 and 6.1.1.4'
Sn Sn -0.6537 1.4246 'International Tables Vol C Tables 4.2.6.8 and 6.1.1.4'
Ir Ir -1.4442 7.9887 'International Tables Vol C Tables 4.2.6.8 and 6.1.1.4'
Cl Cl 0.1484 0.1585 'International Tables Vol C Tables 4.2.6.8 and 6.1.1.4'

loop_
_geom_angle_atom_site_label_1
_geom_angle_atom_site_label_2
_geom_angle_atom_site_label_3
_geom_angle
_geom_angle_site_symmetry_1
_geom_angle_site_symmetry_3
_geom_angle_publ_flag
C19 Ir1 C20 38.5(6) . . ?
C19 Ir1 C23 97.8(7) . . ?
C20 Ir1 C23 82.9(7) . . ?
C19 Ir1 C16 80.5(7) . . ?
C20 Ir1 C16 89.6(7) . . ?
C23 Ir1 C16 37.4(6) . . ?
C19 Ir1 Si3 162.3(5) . . ?
C20 Ir1 Si3 156.0(5) . . ?
C23 Ir1 Si3 95.7(5) . . ?
C16 Ir1 Si3 103.8(5) . . ?
C19 Ir1 Sn1 103.3(5) . . ?
C20 Ir1 Sn1 92.3(5) . . ?
C23 Ir1 Sn1 139.1(5) . . ?
C16 Ir1 Sn1 175.7(5) . . ?
Si3 Ir1 Sn1 73.09(10) . . ?
N2 Sn1 N1 60.2(4) . . ?
N2 Sn1 Ir1 132.7(3) . . ?
N1 Sn1 Ir1 117.9(3) . . ?
N2 Sn1 Si4 116.4(3) . . ?
N1 Sn1 Si4 118.7(3) . . ?
Ir1 Sn1 Si4 105.10(9) . . ?
N2 Sn1 C1 30.3(4) . . ?
N1 Sn1 C1 30.0(4) . . ?
Ir1 Sn1 C1 130.6(3) . . ?
Si4 Sn1 C1 123.2(3) . . ?
N2 Sn1 Si3 162.8(3) . . ?
N1 Sn1 Si3 136.4(3) . . ?
Ir1 Sn1 Si3 50.02(8) . . ?
Si4 Sn1 Si3 55.38(12) . . ?
C1 Sn1 Si3 166.1(3) . . ?
Si3 Si1 Si4 69.11(17) . . ?
Si3 Si1 Si2 140.5(2) . . ?
Si4 Si1 Si2 128.0(2) . . ?
Si3 Si1 Si6 59.76(18) . . ?
Si4 Si1 Si6 81.32(18) . . ?
Si2 Si1 Si6 145.8(2) . . ?
C39 Si2 C54 109.7(7) . . ?
C39 Si2 Cl1 113.4(5) . . ?
C54 Si2 Cl1 98.7(5) . . ?
C39 Si2 Si1 107.8(5) . . ?
C54 Si2 Si1 126.4(5) . . ?
Cl1 Si2 Si1 99.8(2) . . ?
Si1 Si3 Si6 62.03(18) . . ?
Si1 Si3 Ir1 129.4(2) . . ?
Si6 Si3 Ir1 168.2(2) . . ?
Si1 Si3 Si4 55.59(15) . . ?
Si6 Si3 Si4 76.17(18) . . ?
Ir1 Si3 Si4 112.07(18) . . ?
Si1 Si3 Sn1 96.81(17) . . ?
Si6 Si3 Sn1 129.50(18) . . ?
Ir1 Si3 Sn1 56.89(9) . . ?
Si4 Si3 Sn1 55.53(12) . . ?
Si1 Si4 Si5 96.1(2) . . ?
Si1 Si4 Si3 55.31(16) . . ?
Si5 Si4 Si3 88.04(19) . . ?
Si1 Si4 Sn1 106.97(18) . . ?
Si5 Si4 Sn1 126.96(19) . . ?
Si3 Si4 Sn1 69.09(14) . . ?
C84 Si5 C69 106.3(7) . . ?
C84 Si5 Si6 123.2(5) . . ?
C69 Si5 Si6 113.8(5) . . ?
C84 Si5 Si4 107.6(5) . . ?
C69 Si5 Si4 125.9(6) . . ?
Si6 Si5 Si4 79.57(18) . . ?
C24 Si6 Si3 133.9(6) . . ?
C24 Si6 Si5 126.9(5) . . ?
Si3 Si6 Si5 95.0(2) . . ?
C24 Si6 Si1 126.1(5) . . ?
Si3 Si6 Si1 58.21(17) . . ?
Si5 Si6 Si1 94.1(2) . . ?
C1 N1 C8 131.5(13) . . ?
C1 N1 Sn1 94.0(8) . . ?
C8 N1 Sn1 134.1(10) . . ?
C1 N2 C12 128.3(13) . . ?
C1 N2 Sn1 94.4(9) . . ?
C12 N2 Sn1 137.2(9) . . ?
N1 C1 N2 111.3(13) . . ?
N1 C1 C2 123.1(13) . . ?
N2 C1 C2 125.6(14) . . ?
N1 C1 Sn1 56.0(7) . . ?
N2 C1 Sn1 55.3(7) . . ?
C2 C1 Sn1 178.9(11) . . ?
C7 C2 C3 118.9(15) . . ?
C7 C2 C1 119.5(15) . . ?
C3 C2 C1 121.6(13) . . ?
C4 C3 C2 119.8(15) . . ?
C4 C3 H3 120.1 . . ?
C2 C3 H3 120.1 . . ?
C5 C4 C3 119.7(18) . . ?
C5 C4 H4 120.1 . . ?
C3 C4 H4 120.1 . . ?
C6 C5 C4 122.9(18) . . ?
C6 C5 H5 118.6 . . ?
C4 C5 H5 118.6 . . ?
C5 C6 C7 120.3(17) . . ?
C5 C6 H6 119.8 . . ?
C7 C6 H6 119.8 . . ?
C2 C7 C6 118.4(17) . . ?
C2 C7 H7 120.8 . . ?
C6 C7 H7 120.8 . . ?
C11 C8 N1 111.7(14) . . ?
C11 C8 C9 110.8(15) . . ?
N1 C8 C9 104.5(12) . . ?
C11 C8 C10 111.6(14) . . ?
N1 C8 C10 109.5(13) . . ?
C9 C8 C10 108.4(14) . . ?
C8 C9 H9A 109.5 . . ?
C8 C9 H9B 109.5 . . ?
H9A C9 H9B 109.5 . . ?
C8 C9 H9C 109.5 . . ?
H9A C9 H9C 109.5 . . ?
H9B C9 H9C 109.5 . . ?
C8 C10 H10A 109.5 . . ?
C8 C10 H10B 109.5 . . ?
H10A C10 H10B 109.5 . . ?
C8 C10 H10C 109.5 . . ?
H10A C10 H10C 109.5 . . ?
H10B C10 H10C 109.5 . . ?
C8 C11 H11A 109.5 . . ?
C8 C11 H11B 109.5 . . ?
H11A C11 H11B 109.5 . . ?
C8 C11 H11C 109.5 . . ?
H11A C11 H11C 109.5 . . ?
H11B C11 H11C 109.5 . . ?
C14 C12 C15 109.5(16) . . ?
C14 C12 N2 109.1(15) . . ?
C15 C12 N2 113.6(14) . . ?
C14 C12 C13 112.0(15) . . ?
C15 C12 C13 110.2(15) . . ?
N2 C12 C13 102.4(13) . . ?
C12 C13 H13A 109.5 . . ?
C12 C13 H13B 109.5 . . ?
H13A C13 H13B 109.5 . . ?
C12 C13 H13C 109.5 . . ?
H13A C13 H13C 109.5 . . ?
H13B C13 H13C 109.5 . . ?
C12 C14 H14A 109.5 . . ?
C12 C14 H14B 109.5 . . ?
H14A C14 H14B 109.5 . . ?
C12 C14 H14C 109.5 . . ?
H14A C14 H14C 109.5 . . ?
H14B C14 H14C 109.5 . . ?
C12 C15 H15A 109.5 . . ?
C12 C15 H15B 109.5 . . ?
H15A C15 H15B 109.5 . . ?
C12 C15 H15C 109.5 . . ?
H15A C15 H15C 109.5 . . ?
H15B C15 H15C 109.5 . . ?
C23 C16 C17 126.5(17) . . ?
C23 C16 Ir1 70.5(10) . . ?
C17 C16 Ir1 111.6(13) . . ?
C23 C16 H16 113.4 . . ?
C17 C16 H16 113.4 . . ?
Ir1 C16 H16 113.4 . . ?
C18 C17 C16 117.1(17) . . ?
C18 C17 H17A 108.0 . . ?
C16 C17 H17A 108.0 . . ?
C18 C17 H17B 108.0 . . ?
C16 C17 H17B 108.0 . . ?
H17A C17 H17B 107.3 . . ?
C17 C18 C19 114.2(17) . . ?
C17 C18 H18A 108.7 . . ?
C19 C18 H18A 108.7 . . ?
C17 C18 H18B 108.7 . . ?
C19 C18 H18B 108.7 . . ?
H18A C18 H18B 107.6 . . ?
C20 C19 C18 123.0(16) . . ?
C20 C19 Ir1 71.2(10) . . ?
C18 C19 Ir1 110.5(13) . . ?
C20 C19 H19 114.7 . . ?
C18 C19 H19 114.7 . . ?
Ir1 C19 H19 114.7 . . ?
C19 C20 C21 123.7(16) . . ?
C19 C20 Ir1 70.3(10) . . ?
C21 C20 Ir1 112.8(12) . . ?
C19 C20 H20 114.1 . . ?
C21 C20 H20 114.1 . . ?
Ir1 C20 H20 114.1 . . ?
C20 C21 C22 114.3(15) . . ?
C20 C21 H21A 108.7 . . ?
C22 C21 H21A 108.7 . . ?
C20 C21 H21B 108.7 . . ?
C22 C21 H21B 108.7 . . ?
H21A C21 H21B 107.6 . . ?
C21 C22 C23 115.3(15) . . ?
C21 C22 H22A 108.5 . . ?
C23 C22 H22A 108.5 . . ?
C21 C22 H22B 108.5 . . ?
C23 C22 H22B 108.5 . . ?
H22A C22 H22B 107.5 . . ?
C16 C23 C22 121.1(17) . . ?
C16 C23 Ir1 72.1(10) . . ?
C22 C23 Ir1 107.9(12) . . ?
C16 C23 H23 115.8 . . ?
C22 C23 H23 115.8 . . ?
Ir1 C23 H23 115.8 . . ?
C29 C24 C25 115.5(17) . . ?
C29 C24 Si6 122.8(14) . . ?
C25 C24 Si6 121.7(13) . . ?
C26 C25 C24 119.8(18) . . ?
C26 C25 C30 116.7(18) . . ?
C24 C25 C30 122.6(17) . . ?
C27 C26 C25 125(2) . . ?
C27 C26 H26 117.5 . . ?
C25 C26 H26 117.5 . . ?
C26 C27 C28 113(2) . . ?
C26 C27 C33B 131(3) . . ?
C28 C27 C33B 111(3) . . ?
C26 C27 C33A 116(2) . . ?
C28 C27 C33A 131(2) . . ?
C29 C28 C27 125(2) . . ?
C29 C28 H28 117.3 . . ?
C27 C28 H28 117.3 . . ?
C28 C29 C24 121.4(19) . . ?
C28 C29 C36 118.2(17) . . ?
C24 C29 C36 120.3(17) . . ?
C25 C30 C31 114.7(15) . . ?
C25 C30 C32 112.8(17) . . ?
C31 C30 C32 110.5(16) . . ?
C25 C30 H30 106.1 . . ?
C31 C30 H30 106.1 . . ?
C32 C30 H30 106.1 . . ?
C30 C31 H31A 109.5 . . ?
C30 C31 H31B 109.5 . . ?
H31A C31 H31B 109.5 . . ?
C30 C31 H31C 109.5 . . ?
H31A C31 H31C 109.5 . . ?
H31B C31 H31C 109.5 . . ?
C30 C32 H32A 109.5 . . ?
C30 C32 H32B 109.5 . . ?
H32A C32 H32B 109.5 . . ?
C30 C32 H32C 109.5 . . ?
H32A C32 H32C 109.5 . . ?
H32B C32 H32C 109.5 . . ?
C35A C33A C34A 123(3) . . ?
C35A C33A C27 106(2) . . ?
C34A C33A C27 125(3) . . ?
C35A C33A H33A 98.1 . . ?
C34A C33A H33A 98.1 . . ?
C27 C33A H33A 98.1 . . ?
C33A C34A H34A 109.5 . . ?
C33A C34A H34B 109.5 . . ?
H34A C34A H34B 109.5 . . ?
C33A C34A H34C 109.5 . . ?
H34A C34A H34C 109.5 . . ?
H34B C34A H34C 109.5 . . ?
C33A C35A H35A 109.5 . . ?
C33A C35A H35B 109.5 . . ?
H35A C35A H35B 109.5 . . ?
C33A C35A H35C 109.5 . . ?
H35A C35A H35C 109.5 . . ?
H35B C35A H35C 109.5 . . ?
C34B C33B C35B 110(6) . . ?
C34B C33B C27 105(5) . . ?
C35B C33B C27 91(3) . . ?
C34B C33B H33B 116.1 . . ?
C35B C33B H33B 116.1 . . ?
C27 C33B H33B 116.1 . . ?
C33B C34B H34D 109.5 . . ?
C33B C34B H34E 109.5 . . ?
H34D C34B H34E 109.5 . . ?
C33B C34B H34F 109.5 . . ?
H34D C34B H34F 109.5 . . ?
H34E C34B H34F 109.5 . . ?
C33B C35B H35D 109.5 . . ?
C33B C35B H35E 109.5 . . ?
H35D C35B H35E 109.5 . . ?
C33B C35B H35F 109.5 . . ?
H35D C35B H35F 109.5 . . ?
H35E C35B H35F 109.5 . . ?
C38 C36 C29 113.7(16) . . ?
C38 C36 C37 111.1(14) . . ?
C29 C36 C37 108.1(15) . . ?
C38 C36 H36 107.9 . . ?
C29 C36 H36 107.9 . . ?
C37 C36 H36 107.9 . . ?
C36 C37 H37A 109.5 . . ?
C36 C37 H37B 109.5 . . ?
H37A C37 H37B 109.5 . . ?
C36 C37 H37C 109.5 . . ?
H37A C37 H37C 109.5 . . ?
H37B C37 H37C 109.5 . . ?
C36 C38 H38A 109.5 . . ?
C36 C38 H38B 109.5 . . ?
H38A C38 H38B 109.5 . . ?
C36 C38 H38C 109.5 . . ?
H38A C38 H38C 109.5 . . ?
H38B C38 H38C 109.5 . . ?
C40 C39 C44 116.2(14) . . ?
C40 C39 Si2 127.1(12) . . ?
C44 C39 Si2 116.1(11) . . ?
C41 C40 C39 122.6(15) . . ?
C41 C40 C45 117.3(14) . . ?
C39 C40 C45 120.0(14) . . ?
C42 C41 C40 121.4(15) . . ?
C42 C41 H41 119.3 . . ?
C40 C41 H41 119.3 . . ?
C41 C42 C43 116.4(15) . . ?
C41 C42 C48 121.8(16) . . ?
C43 C42 C48 121.6(15) . . ?
C44 C43 C42 122.6(16) . . ?
C44 C43 H43 118.7 . . ?
C42 C43 H43 118.7 . . ?
C43 C44 C39 120.1(15) . . ?
C43 C44 C51 117.2(14) . . ?
C39 C44 C51 122.7(14) . . ?
C46 C45 C47 110.7(14) . . ?
C46 C45 C40 112.4(14) . . ?
C47 C45 C40 109.9(14) . . ?
C46 C45 H45 107.9 . . ?
C47 C45 H45 107.9 . . ?
C40 C45 H45 107.9 . . ?
C45 C46 H46A 109.5 . . ?
C45 C46 H46B 109.5 . . ?
H46A C46 H46B 109.5 . . ?
C45 C46 H46C 109.5 . . ?
H46A C46 H46C 109.5 . . ?
H46B C46 H46C 109.5 . . ?
C45 C47 H47A 109.5 . . ?
C45 C47 H47B 109.5 . . ?
H47A C47 H47B 109.5 . . ?
C45 C47 H47C 109.5 . . ?
H47A C47 H47C 109.5 . . ?
H47B C47 H47C 109.5 . . ?
C49 C48 C50B 105(2) . . ?
C49 C48 C50A 129(3) . . ?
C49 C48 C42 108.2(14) . . ?
C50B C48 C42 113(2) . . ?
C50A C48 C42 116(2) . . ?
C49 C48 H48A 98.7 . . ?
C50A C48 H48A 98.7 . . ?
C42 C48 H48A 98.7 . . ?
C49 C48 H48B 110.1 . . ?
C50B C48 H48B 110.1 . . ?
C42 C48 H48B 110.1 . . ?
C48 C49 H49A 109.5 . . ?
C48 C49 H49B 109.5 . . ?
H49A C49 H49B 109.5 . . ?
C48 C49 H49C 109.5 . . ?
H49A C49 H49C 109.5 . . ?
H49B C49 H49C 109.5 . . ?
C48 C50A H50A 109.5 . . ?
C48 C50A H50B 109.5 . . ?
H50A C50A H50B 109.5 . . ?
C48 C50A H50C 109.5 . . ?
H50A C50A H50C 109.5 . . ?
H50B C50A H50C 109.5 . . ?
C48 C50B H50D 109.5 . . ?
C48 C50B H50E 109.5 . . ?
H50D C50B H50E 109.5 . . ?
C48 C50B H50F 109.5 . . ?
H50D C50B H50F 109.5 . . ?
H50E C50B H50F 109.5 . . ?
C44 C51 C53 110.7(13) . . ?
C44 C51 C52 113.6(13) . . ?
C53 C51 C52 107.9(13) . . ?
C44 C51 H51 108.2 . . ?
C53 C51 H51 108.2 . . ?
C52 C51 H51 108.2 . . ?
C51 C52 H52A 109.5 . . ?
C51 C52 H52B 109.5 . . ?
H52A C52 H52B 109.5 . . ?
C51 C52 H52C 109.5 . . ?
H52A C52 H52C 109.5 . . ?
H52B C52 H52C 109.5 . . ?
C51 C53 H53A 109.5 . . ?
C51 C53 H53B 109.5 . . ?
H53A C53 H53B 109.5 . . ?
C51 C53 H53C 109.5 . . ?
H53A C53 H53C 109.5 . . ?
H53B C53 H53C 109.5 . . ?
C59 C54 C55 118.5(14) . . ?
C59 C54 Si2 124.6(11) . . ?
C55 C54 Si2 115.9(11) . . ?
C56 C55 C54 118.1(15) . . ?
C56 C55 C60 116.3(14) . . ?
C54 C55 C60 125.5(14) . . ?
C55 C56 C57 121.5(16) . . ?
C55 C56 H56 119.3 . . ?
C57 C56 H56 119.3 . . ?
C58 C57 C56 118.4(16) . . ?
C58 C57 C63 118.4(16) . . ?
C56 C57 C63 123.2(15) . . ?
C57 C58 C59 122.4(17) . . ?
C57 C58 H58 118.8 . . ?
C59 C58 H58 118.8 . . ?
C58 C59 C54 120.3(15) . . ?
C58 C59 C66 114.8(14) . . ?
C54 C59 C66 124.2(13) . . ?
C62 C60 C61 111.6(14) . . ?
C62 C60 C55 111.9(14) . . ?
C61 C60 C55 108.2(14) . . ?
C62 C60 H60 108.3 . . ?
C61 C60 H60 108.3 . . ?
C55 C60 H60 108.3 . . ?
C60 C61 H61A 109.5 . . ?
C60 C61 H61B 109.5 . . ?
H61A C61 H61B 109.5 . . ?
C60 C61 H61C 109.5 . . ?
H61A C61 H61C 109.5 . . ?
H61B C61 H61C 109.5 . . ?
C60 C62 H62A 109.5 . . ?
C60 C62 H62B 109.5 . . ?
H62A C62 H62B 109.5 . . ?
C60 C62 H62C 109.5 . . ?
H62A C62 H62C 109.5 . . ?
H62B C62 H62C 109.5 . . ?
C65 C63 C64 116.9(17) . . ?
C65 C63 C57 114.4(16) . . ?
C64 C63 C57 111.8(16) . . ?
C65 C63 H63 103.9 . . ?
C64 C63 H63 103.9 . . ?
C57 C63 H63 103.9 . . ?
C63 C64 H64A 109.5 . . ?
C63 C64 H64B 109.5 . . ?
H64A C64 H64B 109.5 . . ?
C63 C64 H64C 109.5 . . ?
H64A C64 H64C 109.5 . . ?
H64B C64 H64C 109.5 . . ?
C63 C65 H65A 109.5 . . ?
C63 C65 H65B 109.5 . . ?
H65A C65 H65B 109.5 . . ?
C63 C65 H65C 109.5 . . ?
H65A C65 H65C 109.5 . . ?
H65B C65 H65C 109.5 . . ?
C68 C66 C67 112.6(14) . . ?
C68 C66 C59 113.4(14) . . ?
C67 C66 C59 110.0(14) . . ?
C68 C66 H66 106.8 . . ?
C67 C66 H66 106.8 . . ?
C59 C66 H66 106.8 . . ?
C66 C67 H67A 109.5 . . ?
C66 C67 H67B 109.5 . . ?
H67A C67 H67B 109.5 . . ?
C66 C67 H67C 109.5 . . ?
H67A C67 H67C 109.5 . . ?
H67B C67 H67C 109.5 . . ?
C66 C68 H68A 109.5 . . ?
C66 C68 H68B 109.5 . . ?
H68A C68 H68B 109.5 . . ?
C66 C68 H68C 109.5 . . ?
H68A C68 H68C 109.5 . . ?
H68B C68 H68C 109.5 . . ?
C70 C69 C74 118.3(15) . . ?
C70 C69 Si5 117.0(13) . . ?
C74 C69 Si5 124.5(13) . . ?
C71 C70 C69 119.9(18) . . ?
C71 C70 C75 116.5(17) . . ?
C69 C70 C75 123.6(16) . . ?
C72 C71 C70 124(2) . . ?
C72 C71 H71 118.2 . . ?
C70 C71 H71 118.2 . . ?
C71 C72 C73 116.1(19) . . ?
C71 C72 C78 121(2) . . ?
C73 C72 C78 123(2) . . ?
C74 C73 C72 122.4(19) . . ?
C74 C73 H73 118.8 . . ?
C72 C73 H73 118.8 . . ?
C73 C74 C69 119.5(17) . . ?
C73 C74 C81 114.6(16) . . ?
C69 C74 C81 125.9(15) . . ?
C70 C75 C77 113.5(16) . . ?
C70 C75 C76 110.6(15) . . ?
C77 C75 C76 108.1(15) . . ?
C70 C75 H75 108.2 . . ?
C77 C75 H75 108.2 . . ?
C76 C75 H75 108.2 . . ?
C75 C76 H76A 109.5 . . ?
C75 C76 H76B 109.5 . . ?
H76A C76 H76B 109.5 . . ?
C75 C76 H76C 109.5 . . ?
H76A C76 H76C 109.5 . . ?
H76B C76 H76C 109.5 . . ?
C75 C77 H77A 109.5 . . ?
C75 C77 H77B 109.5 . . ?
H77A C77 H77B 109.5 . . ?
C75 C77 H77C 109.5 . . ?
H77A C77 H77C 109.5 . . ?
H77B C77 H77C 109.5 . . ?
C72 C78 C79 116(2) . . ?
C72 C78 C80 108.8(19) . . ?
C79 C78 C80 117(2) . . ?
C72 C78 H78 104.3 . . ?
C79 C78 H78 104.3 . . ?
C80 C78 H78 104.3 . . ?
C78 C79 H79A 109.5 . . ?
C78 C79 H79B 109.5 . . ?
H79A C79 H79B 109.5 . . ?
C78 C79 H79C 109.5 . . ?
H79A C79 H79C 109.5 . . ?
H79B C79 H79C 109.5 . . ?
C78 C80 H80A 109.5 . . ?
C78 C80 H80B 109.5 . . ?
H80A C80 H80B 109.5 . . ?
C78 C80 H80C 109.5 . . ?
H80A C80 H80C 109.5 . . ?
H80B C80 H80C 109.5 . . ?
C74 C81 C83 111.7(16) . . ?
C74 C81 C82 113.3(14) . . ?
C83 C81 C82 108.3(15) . . ?
C74 C81 H81 107.8 . . ?
C83 C81 H81 107.8 . . ?
C82 C81 H81 107.8 . . ?
C81 C82 H82A 109.5 . . ?
C81 C82 H82B 109.5 . . ?
H82A C82 H82B 109.5 . . ?
C81 C82 H82C 109.5 . . ?
H82A C82 H82C 109.5 . . ?
H82B C82 H82C 109.5 . . ?
C81 C83 H83A 109.5 . . ?
C81 C83 H83B 109.5 . . ?
H83A C83 H83B 109.5 . . ?
C81 C83 H83C 109.5 . . ?
H83A C83 H83C 109.5 . . ?
H83B C83 H83C 109.5 . . ?
C85 C84 C89 117.9(14) . . ?
C85 C84 Si5 116.0(11) . . ?
C89 C84 Si5 125.8(11) . . ?
C86 C85 C84 120.2(15) . . ?
C86 C85 C90 116.4(14) . . ?
C84 C85 C90 123.4(14) . . ?
C85 C86 C87 122.1(16) . . ?
C85 C86 H86 118.9 . . ?
C87 C86 H86 118.9 . . ?
C88 C87 C86 117.4(15) . . ?
C88 C87 C93 121.3(16) . . ?
C86 C87 C93 121.4(15) . . ?
C87 C88 C89 122.6(16) . . ?
C87 C88 H88 118.7 . . ?
C89 C88 H88 118.7 . . ?
C84 C89 C88 119.7(14) . . ?
C84 C89 C96 124.6(13) . . ?
C88 C89 C96 115.7(14) . . ?
C91 C90 C85 112.4(15) . . ?
C91 C90 C92 112.2(15) . . ?
C85 C90 C92 111.5(15) . . ?
C91 C90 H90 106.8 . . ?
C85 C90 H90 106.8 . . ?
C92 C90 H90 106.8 . . ?
C90 C91 H91A 109.5 . . ?
C90 C91 H91B 109.5 . . ?
H91A C91 H91B 109.5 . . ?
C90 C91 H91C 109.5 . . ?
H91A C91 H91C 109.5 . . ?
H91B C91 H91C 109.5 . . ?
C90 C92 H92A 109.5 . . ?
C90 C92 H92B 109.5 . . ?
H92A C92 H92B 109.5 . . ?
C90 C92 H92C 109.5 . . ?
H92A C92 H92C 109.5 . . ?
H92B C92 H92C 109.5 . . ?
C95 C93 C94 109.8(19) . . ?
C95 C93 C87 107.8(16) . . ?
C94 C93 C87 115.3(15) . . ?
C95 C93 H93 107.9 . . ?
C94 C93 H93 107.9 . . ?
C87 C93 H93 107.9 . . ?
C93 C94 H94A 109.5 . . ?
C93 C94 H94B 109.5 . . ?
H94A C94 H94B 109.5 . . ?
C93 C94 H94C 109.5 . . ?
H94A C94 H94C 109.5 . . ?
H94B C94 H94C 109.5 . . ?
C93 C95 H95A 109.5 . . ?
C93 C95 H95B 109.5 . . ?
H95A C95 H95B 109.5 . . ?
C93 C95 H95C 109.5 . . ?
H95A C95 H95C 109.5 . . ?
H95B C95 H95C 109.5 . . ?
C98 C96 C89 113.3(13) . . ?
C98 C96 C97 112.1(14) . . ?
C89 C96 C97 105.9(14) . . ?
C98 C96 H96 108.5 . . ?
C89 C96 H96 108.5 . . ?
C97 C96 H96 108.5 . . ?
C96 C97 H97A 109.5 . . ?
C96 C97 H97B 109.5 . . ?
H97A C97 H97B 109.5 . . ?
C96 C97 H97C 109.5 . . ?
H97A C97 H97C 109.5 . . ?
H97B C97 H97C 109.5 . . ?
C96 C98 H98A 109.5 . . ?
C96 C98 H98B 109.5 . . ?
H98A C98 H98B 109.5 . . ?
C96 C98 H98C 109.5 . . ?
H98A C98 H98C 109.5 . . ?
H98B C98 H98C 109.5 . . ?
C121 Ir2 C118 82.5(8) . . ?
C121 Ir2 C114 37.5(6) . . ?
C118 Ir2 C114 91.3(7) . . ?
C121 Ir2 C117 94.6(8) . . ?
C118 Ir2 C117 37.2(7) . . ?
C114 Ir2 C117 79.9(7) . . ?
C121 Ir2 Si9 97.2(6) . . ?
C118 Ir2 Si9 156.0(5) . . ?
C114 Ir2 Si9 103.0(5) . . ?
C117 Ir2 Si9 163.9(5) . . ?
C121 Ir2 Sn2 140.3(5) . . ?
C118 Ir2 Sn2 91.8(5) . . ?
C114 Ir2 Sn2 175.7(5) . . ?
C117 Ir2 Sn2 104.4(5) . . ?
Si9 Ir2 Sn2 73.01(10) . . ?
N3 Sn2 N4 60.5(5) . . ?
N3 Sn2 Ir2 131.7(4) . . ?
N4 Sn2 Ir2 117.8(3) . . ?
N3 Sn2 Si10 117.5(4) . . ?
N4 Sn2 Si10 118.6(4) . . ?
Ir2 Sn2 Si10 104.98(9) . . ?
N3 Sn2 C99 29.6(4) . . ?
N4 Sn2 C99 30.9(5) . . ?
Ir2 Sn2 C99 129.8(3) . . ?
Si10 Sn2 C99 124.3(3) . . ?
N3 Sn2 Si9 163.4(3) . . ?
N4 Sn2 Si9 135.8(4) . . ?
Ir2 Sn2 Si9 49.61(8) . . ?
Si10 Sn2 Si9 55.70(12) . . ?
C99 Sn2 Si9 166.7(3) . . ?
Si10 Si7 Si9 68.44(17) . . ?
Si10 Si7 Si8 128.3(2) . . ?
Si9 Si7 Si8 140.0(2) . . ?
Si10 Si7 Si12 81.16(18) . . ?
Si9 Si7 Si12 59.99(17) . . ?
Si8 Si7 Si12 146.1(2) . . ?
C137 Si8 C152 107.3(6) . . ?
C137 Si8 Cl2 113.7(5) . . ?
C152 Si8 Cl2 100.1(5) . . ?
C137 Si8 Si7 108.2(5) . . ?
C152 Si8 Si7 127.2(5) . . ?
Cl2 Si8 Si7 100.0(2) . . ?
Si7 Si9 Ir2 129.5(2) . . ?
Si7 Si9 Si12 61.06(18) . . ?
Ir2 Si9 Si12 168.9(2) . . ?
Si7 Si9 Si10 55.43(15) . . ?
Ir2 Si9 Si10 112.69(19) . . ?
Si12 Si9 Si10 75.66(18) . . ?
Si7 Si9 Sn2 96.87(17) . . ?
Ir2 Si9 Sn2 57.38(10) . . ?
Si12 Si9 Sn2 129.37(18) . . ?
Si10 Si9 Sn2 55.69(12) . . ?
Si7 Si10 Si11 95.8(2) . . ?
Si7 Si10 Sn2 107.22(18) . . ?
Si11 Si10 Sn2 127.44(19) . . ?
Si7 Si10 Si9 56.13(16) . . ?
Si11 Si10 Si9 88.39(19) . . ?
Sn2 Si10 Si9 68.61(14) . . ?
C167 Si11 C182 105.7(7) . . ?
C167 Si11 Si12 114.2(5) . . ?
C182 Si11 Si12 122.6(5) . . ?
C167 Si11 Si10 125.3(5) . . ?
C182 Si11 Si10 109.1(5) . . ?
Si12 Si11 Si10 79.59(18) . . ?
C122 Si12 Si9 133.3(5) . . ?
C122 Si12 Si7 125.9(5) . . ?
Si9 Si12 Si7 58.94(17) . . ?
C122 Si12 Si11 127.3(5) . . ?
Si9 Si12 Si11 94.8(2) . . ?
Si7 Si12 Si11 94.1(2) . . ?
C99 N3 C106 127.5(14) . . ?
C99 N3 Sn2 95.5(10) . . ?
C106 N3 Sn2 136.7(10) . . ?
C99 N4 C110 130.7(13) . . ?
C99 N4 Sn2 92.8(9) . . ?
C110 N4 Sn2 136.0(10) . . ?
N3 C99 N4 111.0(13) . . ?
N3 C99 C100 127.9(14) . . ?
N4 C99 C100 120.9(13) . . ?
N3 C99 Sn2 54.9(8) . . ?
N4 C99 Sn2 56.3(7) . . ?
C100 C99 Sn2 177.2(11) . . ?
C105 C100 C101 118.6(15) . . ?
C105 C100 C99 122.0(14) . . ?
C101 C100 C99 119.4(14) . . ?
C102 C101 C100 118.6(17) . . ?
C102 C101 H101 120.7 . . ?
C100 C101 H101 120.7 . . ?
C103 C102 C101 120.5(17) . . ?
C103 C102 H102 119.8 . . ?
C101 C102 H102 119.8 . . ?
C102 C103 C104 123.6(17) . . ?
C102 C103 H103 118.2 . . ?
C104 C103 H103 118.2 . . ?
C105 C104 C103 113.7(16) . . ?
C105 C104 H104 123.1 . . ?
C103 C104 H104 123.1 . . ?
C100 C105 C104 124.8(16) . . ?
C100 C105 H105 117.6 . . ?
C104 C105 H105 117.6 . . ?
N3 C106 C108 114.5(14) . . ?
N3 C106 C109 103.4(14) . . ?
C108 C106 C109 109.3(15) . . ?
N3 C106 C107 110.6(14) . . ?
C108 C106 C107 110.6(16) . . ?
C109 C106 C107 107.9(14) . . ?
C106 C107 H10D 109.5 . . ?
C106 C107 H10E 109.5 . . ?
H10D C107 H10E 109.5 . . ?
C106 C107 H10F 109.5 . . ?
H10D C107 H10F 109.5 . . ?
H10E C107 H10F 109.5 . . ?
C106 C108 H10G 109.5 . . ?
C106 C108 H10H 109.5 . . ?
H10G C108 H10H 109.5 . . ?
C106 C108 H10I 109.5 . . ?
H10G C108 H10I 109.5 . . ?
H10H C108 H10I 109.5 . . ?
C106 C109 H10J 109.5 . . ?
C106 C109 H10K 109.5 . . ?
H10J C109 H10K 109.5 . . ?
C106 C109 H10L 109.5 . . ?
H10J C109 H10L 109.5 . . ?
H10K C109 H10L 109.5 . . ?
N4 C110 C113 104.4(13) . . ?
N4 C110 C112 113.2(14) . . ?
C113 C110 C112 110.8(16) . . ?
N4 C110 C111 112.8(15) . . ?
C113 C110 C111 106.8(15) . . ?
C112 C110 C111 108.6(15) . . ?
C110 C111 H11D 109.5 . . ?
C110 C111 H11E 109.5 . . ?
H11D C111 H11E 109.5 . . ?
C110 C111 H11F 109.5 . . ?
H11D C111 H11F 109.5 . . ?
H11E C111 H11F 109.5 . . ?
C110 C112 H11G 109.5 . . ?
C110 C112 H11H 109.5 . . ?
H11G C112 H11H 109.5 . . ?
C110 C112 H11I 109.5 . . ?
H11G C112 H11I 109.5 . . ?
H11H C112 H11I 109.5 . . ?
C110 C113 H11J 109.5 . . ?
C110 C113 H11K 109.5 . . ?
H11J C113 H11K 109.5 . . ?
C110 C113 H11L 109.5 . . ?
H11J C113 H11L 109.5 . . ?
H11K C113 H11L 109.5 . . ?
C121 C114 C115 126.6(18) . . ?
C121 C114 Ir2 68.7(9) . . ?
C115 C114 Ir2 112.1(13) . . ?
C121 C114 H114 113.6 . . ?
C115 C114 H114 113.6 . . ?
Ir2 C114 H114 113.6 . . ?
C114 C115 C116 118.4(16) . . ?
C114 C115 H11M 107.7 . . ?
C116 C115 H11M 107.7 . . ?
C114 C115 H11N 107.7 . . ?
C116 C115 H11N 107.7 . . ?
H11M C115 H11N 107.1 . . ?
C117 C116 C115 112.3(18) . . ?
C117 C116 H11O 109.1 . . ?
C115 C116 H11O 109.1 . . ?
C117 C116 H11P 109.1 . . ?
C115 C116 H11P 109.1 . . ?
H11O C116 H11P 107.9 . . ?
C118 C117 C116 125.7(18) . . ?
C118 C117 Ir2 70.4(12) . . ?
C116 C117 Ir2 114.6(14) . . ?
C118 C117 H117 113.0 . . ?
C116 C117 H117 113.0 . . ?
Ir2 C117 H117 113.0 . . ?
C117 C118 C119 123.4(18) . . ?
C117 C118 Ir2 72.4(11) . . ?
C119 C118 Ir2 112.5(15) . . ?
C117 C118 H118 113.9 . . ?
C119 C118 H118 113.9 . . ?
Ir2 C118 H118 113.9 . . ?
C118 C119 C120 114.2(17) . . ?
C118 C119 H11Q 108.7 . . ?
C120 C119 H11Q 108.7 . . ?
C118 C119 H11R 108.7 . . ?
C120 C119 H11R 108.7 . . ?
H11Q C119 H11R 107.6 . . ?
C119 C120 C121 117.9(17) . . ?
C119 C120 H12A 107.8 . . ?
C121 C120 H12A 107.8 . . ?
C119 C120 H12B 107.8 . . ?
C121 C120 H12B 107.8 . . ?
H12A C120 H12B 107.2 . . ?
C114 C121 C120 120.0(18) . . ?
C114 C121 Ir2 73.8(10) . . ?
C120 C121 Ir2 110.2(13) . . ?
C114 C121 H121 115.3 . . ?
C120 C121 H121 115.3 . . ?
Ir2 C121 H121 115.3 . . ?
C127 C122 C123 118.3(16) . . ?
C127 C122 Si12 122.4(13) . . ?
C123 C122 Si12 119.2(12) . . ?
C124 C123 C122 118.6(16) . . ?
C124 C123 C128 117.9(16) . . ?
C122 C123 C128 123.5(16) . . ?
C125 C124 C123 124(2) . . ?
C125 C124 H124 118.2 . . ?
C123 C124 H124 118.2 . . ?
C124 C125 C126 118(2) . . ?
C124 C125 C131 124(2) . . ?
C126 C125 C131 118(2) . . ?
C127 C126 C125 121.0(19) . . ?
C127 C126 H126 119.5 . . ?
C125 C126 H126 119.5 . . ?
C126 C127 C122 120.1(17) . . ?
C126 C127 C134 118.5(16) . . ?
C122 C127 C134 121.4(16) . . ?
C123 C128 C129 109.2(14) . . ?
C123 C128 C130 115.6(15) . . ?
C129 C128 C130 109.1(14) . . ?
C123 C128 H128 107.5 . . ?
C129 C128 H128 107.5 . . ?
C130 C128 H128 107.5 . . ?
C128 C129 H12C 109.5 . . ?
C128 C129 H12D 109.5 . . ?
H12C C129 H12D 109.5 . . ?
C128 C129 H12E 109.5 . . ?
H12C C129 H12E 109.5 . . ?
H12D C129 H12E 109.5 . . ?
C128 C130 H13D 109.5 . . ?
C128 C130 H13E 109.5 . . ?
H13D C130 H13E 109.5 . . ?
C128 C130 H13F 109.5 . . ?
H13D C130 H13F 109.5 . . ?
H13E C130 H13F 109.5 . . ?
C132 C131 C133 124(2) . . ?
C132 C131 C125 115(2) . . ?
C133 C131 C125 116(2) . . ?
C132 C131 H131 97.5 . . ?
C133 C131 H131 97.5 . . ?
C125 C131 H131 97.5 . . ?
C131 C132 H13G 109.5 . . ?
C131 C132 H13H 109.5 . . ?
H13G C132 H13H 109.5 . . ?
C131 C132 H13I 109.5 . . ?
H13G C132 H13I 109.5 . . ?
H13H C132 H13I 109.5 . . ?
C131 C133 H13J 109.5 . . ?
C131 C133 H13K 109.5 . . ?
H13J C133 H13K 109.5 . . ?
C131 C133 H13L 109.5 . . ?
H13J C133 H13L 109.5 . . ?
H13K C133 H13L 109.5 . . ?
C136 C134 C135 109.3(15) . . ?
C136 C134 C127 110.3(15) . . ?
C135 C134 C127 112.1(17) . . ?
C136 C134 H134 108.3 . . ?
C135 C134 H134 108.3 . . ?
C127 C134 H134 108.3 . . ?
C134 C135 H13R 109.5 . . ?
C134 C135 H13M 109.5 . . ?
H13R C135 H13M 109.5 . . ?
C134 C135 H13N 109.5 . . ?
H13R C135 H13N 109.5 . . ?
H13M C135 H13N 109.5 . . ?
C134 C136 H13O 109.5 . . ?
C134 C136 H13P 109.5 . . ?
H13O C136 H13P 109.5 . . ?
C134 C136 H13Q 109.5 . . ?
H13O C136 H13Q 109.5 . . ?
H13P C136 H13Q 109.5 . . ?
C138 C137 C142 115.1(13) . . ?
C138 C137 Si8 125.6(12) . . ?
C142 C137 Si8 118.7(10) . . ?
C139 C138 C137 121.7(14) . . ?
C139 C138 C143 115.1(13) . . ?
C137 C138 C143 123.2(14) . . ?
C138 C139 C140 121.0(15) . . ?
C138 C139 H139 119.5 . . ?
C140 C139 H139 119.5 . . ?
C141 C140 C139 120.3(15) . . ?
C141 C140 C146 118.3(16) . . ?
C139 C140 C146 121.3(15) . . ?
C140 C141 C142 118.2(15) . . ?
C140 C141 H141 120.9 . . ?
C142 C141 H141 120.9 . . ?
C141 C142 C137 123.1(14) . . ?
C141 C142 C149 116.5(14) . . ?
C137 C142 C149 120.3(13) . . ?
C138 C143 C144 114.2(14) . . ?
C138 C143 C145 110.2(14) . . ?
C144 C143 C145 112.0(13) . . ?
C138 C143 H143 106.6 . . ?
C144 C143 H143 106.6 . . ?
C145 C143 H143 106.6 . . ?
C143 C144 H14D 109.5 . . ?
C143 C144 H14E 109.5 . . ?
H14D C144 H14E 109.5 . . ?
C143 C144 H14F 109.5 . . ?
H14D C144 H14F 109.5 . . ?
H14E C144 H14F 109.5 . . ?
C143 C145 H14G 109.5 . . ?
C143 C145 H14H 109.5 . . ?
H14G C145 H14H 109.5 . . ?
C143 C145 H14I 109.5 . . ?
H14G C145 H14I 109.5 . . ?
H14H C145 H14I 109.5 . . ?
C148 C146 C140 112.7(17) . . ?
C148 C146 C147 109.7(18) . . ?
C140 C146 C147 111.2(17) . . ?
C148 C146 H146 107.7 . . ?
C140 C146 H146 107.7 . . ?
C147 C146 H146 107.7 . . ?
C146 C147 H14J 109.5 . . ?
C146 C147 H14K 109.5 . . ?
H14J C147 H14K 109.5 . . ?
C146 C147 H14L 109.5 . . ?
H14J C147 H14L 109.5 . . ?
H14K C147 H14L 109.5 . . ?
C146 C148 H14M 109.5 . . ?
C146 C148 H14N 109.5 . . ?
H14M C148 H14N 109.5 . . ?
C146 C148 H14O 109.5 . . ?
H14M C148 H14O 109.5 . . ?
H14N C148 H14O 109.5 . . ?
C150 C149 C151 113.3(13) . . ?
C150 C149 C142 110.4(13) . . ?
C151 C149 C142 111.7(12) . . ?
C150 C149 H149 107.0 . . ?
C151 C149 H149 107.0 . . ?
C142 C149 H149 107.0 . . ?
C149 C150 H15D 109.5 . . ?
C149 C150 H15E 109.5 . . ?
H15D C150 H15E 109.5 . . ?
C149 C150 H15F 109.5 . . ?
H15D C150 H15F 109.5 . . ?
H15E C150 H15F 109.5 . . ?
C149 C151 H15G 109.5 . . ?
C149 C151 H15H 109.5 . . ?
H15G C151 H15H 109.5 . . ?
C149 C151 H15I 109.5 . . ?
H15G C151 H15I 109.5 . . ?
H15H C151 H15I 109.5 . . ?
C157 C152 C153 118.6(13) . . ?
C157 C152 Si8 124.6(11) . . ?
C153 C152 Si8 116.8(11) . . ?
C154 C153 C152 118.0(14) . . ?
C154 C153 C158 115.6(13) . . ?
C152 C153 C158 126.3(13) . . ?
C153 C154 C155 123.0(14) . . ?
C153 C154 H154 118.5 . . ?
C155 C154 H154 118.5 . . ?
C156 C155 C154 118.3(14) . . ?
C156 C155 C161 119.4(15) . . ?
C154 C155 C161 122.3(14) . . ?
C155 C156 C157 122.0(15) . . ?
C155 C156 H156 119.0 . . ?
C157 C156 H156 119.0 . . ?
C156 C157 C152 120.0(14) . . ?
C156 C157 C164 116.5(13) . . ?
C152 C157 C164 123.4(13) . . ?
C159 C158 C160 111.2(13) . . ?
C159 C158 C153 115.2(12) . . ?
C160 C158 C153 113.4(13) . . ?
C159 C158 H158 105.3 . . ?
C160 C158 H158 105.3 . . ?
C153 C158 H158 105.3 . . ?
C158 C159 H15J 109.5 . . ?
C158 C159 H15K 109.5 . . ?
H15J C159 H15K 109.5 . . ?
C158 C159 H15L 109.5 . . ?
H15J C159 H15L 109.5 . . ?
H15K C159 H15L 109.5 . . ?
C158 C160 H16A 109.5 . . ?
C158 C160 H16B 109.5 . . ?
H16A C160 H16B 109.5 . . ?
C158 C160 H16C 109.5 . . ?
H16A C160 H16C 109.5 . . ?
H16B C160 H16C 109.5 . . ?
C163 C161 C162 113.1(15) . . ?
C163 C161 C155 113.3(14) . . ?
C162 C161 C155 115.5(14) . . ?
C163 C161 H161 104.5 . . ?
C162 C161 H161 104.5 . . ?
C155 C161 H161 104.5 . . ?
C161 C162 H16D 109.5 . . ?
C161 C162 H16E 109.5 . . ?
H16D C162 H16E 109.5 . . ?
C161 C162 H16F 109.5 . . ?
H16D C162 H16F 109.5 . . ?
H16E C162 H16F 109.5 . . ?
C161 C163 H16G 109.5 . . ?
C161 C163 H16H 109.5 . . ?
H16G C163 H16H 109.5 . . ?
C161 C163 H16I 109.5 . . ?
H16G C163 H16I 109.5 . . ?
H16H C163 H16I 109.5 . . ?
C157 C164 C165 110.4(13) . . ?
C157 C164 C166 111.0(13) . . ?
C165 C164 C166 112.7(13) . . ?
C157 C164 H164 107.5 . . ?
C165 C164 H164 107.5 . . ?
C166 C164 H164 107.5 . . ?
C164 C165 H16J 109.5 . . ?
C164 C165 H16K 109.5 . . ?
H16J C165 H16K 109.5 . . ?
C164 C165 H16L 109.5 . . ?
H16J C165 H16L 109.5 . . ?
H16K C165 H16L 109.5 . . ?
C164 C166 H16M 109.5 . . ?
C164 C166 H16N 109.5 . . ?
H16M C166 H16N 109.5 . . ?
C164 C166 H16O 109.5 . . ?
H16M C166 H16O 109.5 . . ?
H16N C166 H16O 109.5 . . ?
C172 C167 C168 116.3(15) . . ?
C172 C167 Si11 126.7(12) . . ?
C168 C167 Si11 116.9(12) . . ?
C169 C168 C167 118.7(17) . . ?
C169 C168 C173 119.9(17) . . ?
C167 C168 C173 121.4(15) . . ?
C170 C169 C168 126(2) . . ?
C170 C169 H169 116.8 . . ?
C168 C169 H169 116.8 . . ?
C169 C170 C171 115.7(19) . . ?
C169 C170 C176 123(2) . . ?
C171 C170 C176 121.2(19) . . ?
C170 C171 C172 123.8(18) . . ?
C170 C171 H171 118.1 . . ?
C172 C171 H171 118.1 . . ?
C171 C172 C167 119.2(16) . . ?
C171 C172 C179 118.4(15) . . ?
C167 C172 C179 122.4(14) . . ?
C168 C173 C175 110.5(15) . . ?
C168 C173 C174 110.5(15) . . ?
C175 C173 C174 109.7(14) . . ?
C168 C173 H173 108.7 . . ?
C175 C173 H173 108.7 . . ?
C174 C173 H173 108.7 . . ?
C173 C174 H17C 109.5 . . ?
C173 C174 H17D 109.5 . . ?
H17C C174 H17D 109.5 . . ?
C173 C174 H17E 109.5 . . ?
H17C C174 H17E 109.5 . . ?
H17D C174 H17E 109.5 . . ?
C173 C175 H17G 109.5 . . ?
C173 C175 H17H 109.5 . . ?
H17G C175 H17H 109.5 . . ?
C173 C175 H17F 109.5 . . ?
H17G C175 H17F 109.5 . . ?
H17H C175 H17F 109.5 . . ?
C178 C176 C177 126(2) . . ?
C178 C176 C170 112(2) . . ?
C177 C176 C170 113(2) . . ?
C178 C176 H176 100.1 . . ?
C177 C176 H176 100.1 . . ?
C170 C176 H176 100.1 . . ?
C176 C177 H17J 109.5 . . ?
C176 C177 H17K 109.5 . . ?
H17J C177 H17K 109.5 . . ?
C176 C177 H17I 109.5 . . ?
H17J C177 H17I 109.5 . . ?
H17K C177 H17I 109.5 . . ?
C176 C178 H17M 109.5 . . ?
C176 C178 H17N 109.5 . . ?
H17M C178 H17N 109.5 . . ?
C176 C178 H17L 109.5 . . ?
H17M C178 H17L 109.5 . . ?
H17N C178 H17L 109.5 . . ?
C180 C179 C181 109.4(14) . . ?
C180 C179 C172 109.7(13) . . ?
C181 C179 C172 110.1(14) . . ?
C180 C179 H179 109.2 . . ?
C181 C179 H179 109.2 . . ?
C172 C179 H179 109.2 . . ?
C179 C180 H18C 109.5 . . ?
C179 C180 H18D 109.5 . . ?
H18C C180 H18D 109.5 . . ?
C179 C180 H18E 109.5 . . ?
H18C C180 H18E 109.5 . . ?
H18D C180 H18E 109.5 . . ?
C179 C181 H18F 109.5 . . ?
C179 C181 H18G 109.5 . . ?
H18F C181 H18G 109.5 . . ?
C179 C181 H18H 109.5 . . ?
H18F C181 H18H 109.5 . . ?
H18G C181 H18H 109.5 . . ?
C183 C182 C187 117.8(13) . . ?
C183 C182 Si11 128.1(11) . . ?
C187 C182 Si11 114.1(11) . . ?
C182 C183 C184 121.2(14) . . ?
C182 C183 C188 123.8(13) . . ?
C184 C183 C188 115.0(14) . . ?
C185 C184 C183 121.6(16) . . ?
C185 C184 H184 119.2 . . ?
C183 C184 H184 119.2 . . ?
C186 C185 C184 117.5(15) . . ?
C186 C185 C191 121.1(15) . . ?
C184 C185 C191 121.3(16) . . ?
C185 C186 C187 123.0(15) . . ?
C185 C186 H186 118.5 . . ?
C187 C186 H186 118.5 . . ?
C186 C187 C182 118.8(14) . . ?
C186 C187 C194 116.1(13) . . ?
C182 C187 C194 125.0(13) . . ?
C183 C188 C190 112.9(13) . . ?
C183 C188 C189 110.1(13) . . ?
C190 C188 C189 110.2(13) . . ?
C183 C188 H188 107.8 . . ?
C190 C188 H188 107.8 . . ?
C189 C188 H188 107.8 . . ?
C188 C189 H18I 109.5 . . ?
C188 C189 H18J 109.5 . . ?
H18I C189 H18J 109.5 . . ?
C188 C189 H18K 109.5 . . ?
H18I C189 H18K 109.5 . . ?
H18J C189 H18K 109.5 . . ?
C188 C190 H19A 109.5 . . ?
C188 C190 H19B 109.5 . . ?
H19A C190 H19B 109.5 . . ?
C188 C190 H19C 109.5 . . ?
H19A C190 H19C 109.5 . . ?
H19B C190 H19C 109.5 . . ?
C193 C191 C192 115(2) . . ?
C193 C191 C185 104.9(17) . . ?
C192 C191 C185 113.2(15) . . ?
C193 C191 H191 107.8 . . ?
C192 C191 H191 107.8 . . ?
C185 C191 H191 107.8 . . ?
C191 C192 H19D 109.5 . . ?
C191 C192 H19E 109.5 . . ?
H19D C192 H19E 109.5 . . ?
C191 C192 H19F 109.5 . . ?
H19D C192 H19F 109.5 . . ?
H19E C192 H19F 109.5 . . ?
C191 C193 H19G 109.5 . . ?
C191 C193 H19H 109.5 . . ?
H19G C193 H19H 109.5 . . ?
C191 C193 H19I 109.5 . . ?
H19G C193 H19I 109.5 . . ?
H19H C193 H19I 109.5 . . ?
C196 C194 C187 114.0(14) . . ?
C196 C194 C195 114.2(14) . . ?
C187 C194 C195 109.7(15) . . ?
C196 C194 H194 106.1 . . ?
C187 C194 H194 106.1 . . ?
C195 C194 H194 106.1 . . ?
C194 C195 H19J 109.5 . . ?
C194 C195 H19K 109.5 . . ?
H19J C195 H19K 109.5 . . ?
C194 C195 H19L 109.5 . . ?
H19J C195 H19L 109.5 . . ?
H19K C195 H19L 109.5 . . ?
C194 C196 H19M 109.5 . . ?
C194 C196 H19N 109.5 . . ?
H19M C196 H19N 109.5 . . ?
C194 C196 H19O 109.5 . . ?
H19M C196 H19O 109.5 . . ?
H19N C196 H19O 109.5 . . ?
C02 C01 C01 134(5) . 2_667 ?
C02 C01 H01A 103.8 . . ?
C01 C01 H01A 103.8 2_667 . ?
C02 C01 H01B 103.8 . . ?
C01 C01 H01B 103.8 2_667 . ?
H01A C01 H01B 105.4 . . ?
C01 C02 C03 112(4) . . ?
C01 C02 H02A 109.1 . . ?
C03 C02 H02A 109.1 . . ?
C01 C02 H02B 109.1 . . ?
C03 C02 H02B 109.1 . . ?
H02A C02 H02B 107.8 . . ?
C02 C03 H03A 109.5 . . ?
C02 C03 H03B 109.5 . . ?
H03A C03 H03B 109.5 . . ?
C02 C03 H03C 109.5 . . ?
H03A C03 H03C 109.5 . . ?
H03B C03 H03C 109.5 . . ?
C04 C04 C05 110(3) 2_657 . ?
C04 C04 H04A 109.6 2_657 . ?
C05 C04 H04A 109.6 . . ?
C04 C04 H04B 109.6 2_657 . ?
C05 C04 H04B 109.6 . . ?
H04A C04 H04B 108.1 . . ?
C06 C05 C04 105(3) . . ?
C06 C05 H05A 110.8 . . ?
C04 C05 H05A 110.8 . . ?
C06 C05 H05B 110.8 . . ?
C04 C05 H05B 110.8 . . ?
H05A C05 H05B 108.9 . . ?
C05 C06 H06A 109.5 . . ?
C05 C06 H06B 109.5 . . ?
H06A C06 H06B 109.5 . . ?
C05 C06 H06C 109.5 . . ?
H06A C06 H06C 109.5 . . ?
H06B C06 H06C 109.5 . . ?

loop_
_geom_bond_atom_site_label_1
_geom_bond_atom_site_label_2
_geom_bond_distance
_geom_bond_site_symmetry_2
_geom_bond_publ_flag
Ir1 C19 2.147(19) . ?
Ir1 C20 2.160(17) . ?
Ir1 C23 2.172(17) . ?
Ir1 C16 2.193(17) . ?
Ir1 Si3 2.360(4) . ?
Ir1 Sn1 2.5794(11) . ?
Sn1 N2 2.181(13) . ?
Sn1 N1 2.200(12) . ?
Sn1 Si4 2.600(4) . ?
Sn1 C1 2.645(14) . ?
Sn1 Si3 2.946(4) . ?
Si1 Si3 2.284(6) . ?
Si1 Si4 2.292(5) . ?
Si1 Si2 2.352(5) . ?
Si1 Si6 2.374(6) . ?
Si2 C39 1.894(16) . ?
Si2 C54 1.921(14) . ?
Si2 Cl1 2.088(5) . ?
Si3 Si6 2.322(6) . ?
Si3 Si4 2.596(5) . ?
Si4 Si5 2.380(6) . ?
Si5 C84 1.937(15) . ?
Si5 C69 1.943(17) . ?
Si5 Si6 2.372(5) . ?
Si6 C24 1.882(18) . ?
N1 C1 1.324(19) . ?
N1 C8 1.508(18) . ?
N2 C1 1.338(18) . ?
N2 C12 1.50(2) . ?
C1 C2 1.50(2) . ?
C2 C7 1.35(2) . ?
C2 C3 1.40(2) . ?
C3 C4 1.38(2) . ?
C3 H3 0.9500 . ?
C4 C5 1.32(2) . ?
C4 H4 0.9500 . ?
C5 C6 1.29(3) . ?
C5 H5 0.9500 . ?
C6 C7 1.44(2) . ?
C6 H6 0.9500 . ?
C7 H7 0.9500 . ?
C8 C11 1.50(2) . ?
C8 C9 1.52(2) . ?
C8 C10 1.59(2) . ?
C9 H9A 0.9800 . ?
C9 H9B 0.9800 . ?
C9 H9C 0.9800 . ?
C10 H10A 0.9800 . ?
C10 H10B 0.9800 . ?
C10 H10C 0.9800 . ?
C11 H11A 0.9800 . ?
C11 H11B 0.9800 . ?
C11 H11C 0.9800 . ?
C12 C14 1.49(3) . ?
C12 C15 1.50(2) . ?
C12 C13 1.52(2) . ?
C13 H13A 0.9800 . ?
C13 H13B 0.9800 . ?
C13 H13C 0.9800 . ?
C14 H14A 0.9800 . ?
C14 H14B 0.9800 . ?
C14 H14C 0.9800 . ?
C15 H15A 0.9800 . ?
C15 H15B 0.9800 . ?
C15 H15C 0.9800 . ?
C16 C23 1.40(2) . ?
C16 C17 1.47(3) . ?
C16 H16 1.0000 . ?
C17 C18 1.45(3) . ?
C17 H17A 0.9900 . ?
C17 H17B 0.9900 . ?
C18 C19 1.53(2) . ?
C18 H18A 0.9900 . ?
C18 H18B 0.9900 . ?
C19 C20 1.42(2) . ?
C19 H19 1.0000 . ?
C20 C21 1.49(2) . ?
C20 H20 1.0000 . ?
C21 C22 1.53(3) . ?
C21 H21A 0.9900 . ?
C21 H21B 0.9900 . ?
C22 C23 1.54(2) . ?
C22 H22A 0.9900 . ?
C22 H22B 0.9900 . ?
C23 H23 1.0000 . ?
C24 C29 1.40(2) . ?
C24 C25 1.44(2) . ?
C25 C26 1.39(3) . ?
C25 C30 1.51(3) . ?
C26 C27 1.38(3) . ?
C26 H26 0.9500 . ?
C27 C28 1.41(3) . ?
C27 C33B 1.64(4) . ?
C27 C33A 1.64(4) . ?
C28 C29 1.36(3) . ?
C28 H28 0.9500 . ?
C29 C36 1.53(3) . ?
C30 C31 1.55(3) . ?
C30 C32 1.55(2) . ?
C30 H30 1.0000 . ?
C31 H31A 0.9800 . ?
C31 H31B 0.9800 . ?
C31 H31C 0.9800 . ?
C32 H32A 0.9800 . ?
C32 H32B 0.9800 . ?
C32 H32C 0.9800 . ?
C33A C35A 1.48(3) . ?
C33A C34A 1.48(3) . ?
C33A H33A 1.0000 . ?
C34A H34A 0.9800 . ?
C34A H34B 0.9800 . ?
C34A H34C 0.9800 . ?
C35A H35A 0.9800 . ?
C35A H35B 0.9800 . ?
C35A H35C 0.9800 . ?
C33B C34B 1.26(7) . ?
C33B C35B 1.48(3) . ?
C33B H33B 1.0000 . ?
C34B H34D 0.9800 . ?
C34B H34E 0.9800 . ?
C34B H34F 0.9800 . ?
C35B H35D 0.9800 . ?
C35B H35E 0.9800 . ?
C35B H35F 0.9800 . ?
C36 C38 1.53(2) . ?
C36 C37 1.54(2) . ?
C36 H36 1.0000 . ?
C37 H37A 0.9800 . ?
C37 H37B 0.9800 . ?
C37 H37C 0.9800 . ?
C38 H38A 0.9800 . ?
C38 H38B 0.9800 . ?
C38 H38C 0.9800 . ?
C39 C40 1.39(2) . ?
C39 C44 1.43(2) . ?
C40 C41 1.38(2) . ?
C40 C45 1.54(2) . ?
C41 C42 1.38(2) . ?
C41 H41 0.9500 . ?
C42 C43 1.41(2) . ?
C42 C48 1.56(2) . ?
C43 C44 1.37(2) . ?
C43 H43 0.9500 . ?
C44 C51 1.52(2) . ?
C45 C46 1.49(2) . ?
C45 C47 1.53(2) . ?
C45 H45 1.0000 . ?
C46 H46A 0.9800 . ?
C46 H46B 0.9800 . ?
C46 H46C 0.9800 . ?
C47 H47A 0.9800 . ?
C47 H47B 0.9800 . ?
C47 H47C 0.9800 . ?
C48 C49 1.502(18) . ?
C48 C50B 1.507(18) . ?
C48 C50A 1.507(18) . ?
C48 H48A 1.0000 . ?
C48 H48B 1.0000 . ?
C49 H49A 0.9800 . ?
C49 H49B 0.9800 . ?
C49 H49C 0.9800 . ?
C50A H50A 0.9800 . ?
C50A H50B 0.9800 . ?
C50A H50C 0.9800 . ?
C50B H50D 0.9800 . ?
C50B H50E 0.9800 . ?
C50B H50F 0.9800 . ?
C51 C53 1.52(2) . ?
C51 C52 1.57(2) . ?
C51 H51 1.0000 . ?
C52 H52A 0.9800 . ?
C52 H52B 0.9800 . ?
C52 H52C 0.9800 . ?
C53 H53A 0.9800 . ?
C53 H53B 0.9800 . ?
C53 H53C 0.9800 . ?
C54 C59 1.39(2) . ?
C54 C55 1.43(2) . ?
C55 C56 1.39(2) . ?
C55 C60 1.55(2) . ?
C56 C57 1.41(2) . ?
C56 H56 0.9500 . ?
C57 C58 1.34(2) . ?
C57 C63 1.57(2) . ?
C58 C59 1.38(2) . ?
C58 H58 0.9500 . ?
C59 C66 1.54(2) . ?
C60 C62 1.47(2) . ?
C60 C61 1.55(2) . ?
C60 H60 1.0000 . ?
C61 H61A 0.9800 . ?
C61 H61B 0.9800 . ?
C61 H61C 0.9800 . ?
C62 H62A 0.9800 . ?
C62 H62B 0.9800 . ?
C62 H62C 0.9800 . ?
C63 C65 1.40(3) . ?
C63 C64 1.51(2) . ?
C63 H63 1.0000 . ?
C64 H64A 0.9800 . ?
C64 H64B 0.9800 . ?
C64 H64C 0.9800 . ?
C65 H65A 0.9800 . ?
C65 H65B 0.9800 . ?
C65 H65C 0.9800 . ?
C66 C68 1.48(2) . ?
C66 C67 1.52(2) . ?
C66 H66 1.0000 . ?
C67 H67A 0.9800 . ?
C67 H67B 0.9800 . ?
C67 H67C 0.9800 . ?
C68 H68A 0.9800 . ?
C68 H68B 0.9800 . ?
C68 H68C 0.9800 . ?
C69 C70 1.39(2) . ?
C69 C74 1.40(2) . ?
C70 C71 1.38(3) . ?
C70 C75 1.50(2) . ?
C71 C72 1.36(3) . ?
C71 H71 0.9500 . ?
C72 C73 1.41(3) . ?
C72 C78 1.47(3) . ?
C73 C74 1.39(2) . ?
C73 H73 0.9500 . ?
C74 C81 1.51(2) . ?
C75 C77 1.52(3) . ?
C75 C76 1.53(2) . ?
C75 H75 1.0000 . ?
C76 H76A 0.9800 . ?
C76 H76B 0.9800 . ?
C76 H76C 0.9800 . ?
C77 H77A 0.9800 . ?
C77 H77B 0.9800 . ?
C77 H77C 0.9800 . ?
C78 C79 1.472(12) . ?
C78 C80 1.473(12) . ?
C78 H78 1.0000 . ?
C79 H79A 0.9800 . ?
C79 H79B 0.9800 . ?
C79 H79C 0.9800 . ?
C80 H80A 0.9800 . ?
C80 H80B 0.9800 . ?
C80 H80C 0.9800 . ?
C81 C83 1.52(2) . ?
C81 C82 1.56(2) . ?
C81 H81 1.0000 . ?
C82 H82A 0.9800 . ?
C82 H82B 0.9800 . ?
C82 H82C 0.9800 . ?
C83 H83A 0.9800 . ?
C83 H83B 0.9800 . ?
C83 H83C 0.9800 . ?
C84 C85 1.41(2) . ?
C84 C89 1.41(2) . ?
C85 C86 1.39(2) . ?
C85 C90 1.53(2) . ?
C86 C87 1.40(2) . ?
C86 H86 0.9500 . ?
C87 C88 1.36(2) . ?
C87 C93 1.52(2) . ?
C88 C89 1.41(2) . ?
C88 H88 0.9500 . ?
C89 C96 1.54(2) . ?
C90 C91 1.50(2) . ?
C90 C92 1.53(2) . ?
C90 H90 1.0000 . ?
C91 H91A 0.9800 . ?
C91 H91B 0.9800 . ?
C91 H91C 0.9800 . ?
C92 H92A 0.9800 . ?
C92 H92B 0.9800 . ?
C92 H92C 0.9800 . ?
C93 C95 1.45(3) . ?
C93 C94 1.49(3) . ?
C93 H93 1.0000 . ?
C94 H94A 0.9800 . ?
C94 H94B 0.9800 . ?
C94 H94C 0.9800 . ?
C95 H95A 0.9800 . ?
C95 H95B 0.9800 . ?
C95 H95C 0.9800 . ?
C96 C98 1.50(2) . ?
C96 C97 1.59(2) . ?
C96 H96 1.0000 . ?
C97 H97A 0.9800 . ?
C97 H97B 0.9800 . ?
C97 H97C 0.9800 . ?
C98 H98A 0.9800 . ?
C98 H98B 0.9800 . ?
C98 H98C 0.9800 . ?
Ir2 C121 2.109(16) . ?
Ir2 C118 2.169(19) . ?
Ir2 C114 2.173(15) . ?
Ir2 C117 2.20(2) . ?
Ir2 Si9 2.331(4) . ?
Ir2 Sn2 2.5777(11) . ?
Sn2 N3 2.158(13) . ?
Sn2 N4 2.187(12) . ?
Sn2 Si10 2.597(4) . ?
Sn2 C99 2.626(15) . ?
Sn2 Si9 2.927(4) . ?
Si7 Si10 2.299(5) . ?
Si7 Si9 2.318(6) . ?
Si7 Si8 2.354(5) . ?
Si7 Si12 2.368(6) . ?
Si8 C137 1.876(15) . ?
Si8 C152 1.912(14) . ?
Si8 Cl2 2.086(5) . ?
Si9 Si12 2.344(6) . ?
Si9 Si10 2.597(5) . ?
Si10 Si11 2.375(6) . ?
Si11 C167 1.928(16) . ?
Si11 C182 1.931(15) . ?
Si11 Si12 2.370(5) . ?
Si12 C122 1.896(17) . ?
N3 C99 1.303(18) . ?
N3 C106 1.48(2) . ?
N4 C99 1.35(2) . ?
N4 C110 1.46(2) . ?
C99 C100 1.50(2) . ?
C100 C105 1.37(2) . ?
C100 C101 1.41(2) . ?
C101 C102 1.39(2) . ?
C101 H101 0.9500 . ?
C102 C103 1.36(3) . ?
C102 H102 0.9500 . ?
C103 C104 1.41(2) . ?
C103 H103 0.9500 . ?
C104 C105 1.40(2) . ?
C104 H104 0.9500 . ?
C105 H105 0.9500 . ?
C106 C108 1.53(3) . ?
C106 C109 1.54(2) . ?
C106 C107 1.54(3) . ?
C107 H10D 0.9800 . ?
C107 H10E 0.9800 . ?
C107 H10F 0.9800 . ?
C108 H10G 0.9800 . ?
C108 H10H 0.9800 . ?
C108 H10I 0.9800 . ?
C109 H10J 0.9800 . ?
C109 H10K 0.9800 . ?
C109 H10L 0.9800 . ?
C110 C113 1.49(2) . ?
C110 C112 1.52(2) . ?
C110 C111 1.53(2) . ?
C111 H11D 0.9800 . ?
C111 H11E 0.9800 . ?
C111 H11F 0.9800 . ?
C112 H11G 0.9800 . ?
C112 H11H 0.9800 . ?
C112 H11I 0.9800 . ?
C113 H11J 0.9800 . ?
C113 H11K 0.9800 . ?
C113 H11L 0.9800 . ?
C114 C121 1.38(2) . ?
C114 C115 1.48(3) . ?
C114 H114 1.0000 . ?
C115 C116 1.54(3) . ?
C115 H11M 0.9900 . ?
C115 H11N 0.9900 . ?
C116 C117 1.47(3) . ?
C116 H11O 0.9900 . ?
C116 H11P 0.9900 . ?
C117 C118 1.39(3) . ?
C117 H117 1.0000 . ?
C118 C119 1.48(3) . ?
C118 H118 1.0000 . ?
C119 C120 1.49(3) . ?
C119 H11Q 0.9900 . ?
C119 H11R 0.9900 . ?
C120 C121 1.53(2) . ?
C120 H12A 0.9900 . ?
C120 H12B 0.9900 . ?
C121 H121 1.0000 . ?
C122 C127 1.41(2) . ?
C122 C123 1.42(2) . ?
C123 C124 1.41(3) . ?
C123 C128 1.48(2) . ?
C124 C125 1.35(3) . ?
C124 H124 0.9500 . ?
C125 C126 1.40(3) . ?
C125 C131 1.54(3) . ?
C126 C127 1.40(3) . ?
C126 H126 0.9500 . ?
C127 C134 1.53(2) . ?
C128 C129 1.50(2) . ?
C128 C130 1.54(2) . ?
C128 H128 1.0000 . ?
C129 H12C 0.9800 . ?
C129 H12D 0.9800 . ?
C129 H12E 0.9800 . ?
C130 H13D 0.9800 . ?
C130 H13E 0.9800 . ?
C130 H13F 0.9800 . ?
C131 C132 1.42(3) . ?
C131 C133 1.49(3) . ?
C131 H131 1.0000 . ?
C132 H13G 0.9800 . ?
C132 H13H 0.9800 . ?
C132 H13I 0.9800 . ?
C133 H13J 0.9800 . ?
C133 H13K 0.9800 . ?
C133 H13L 0.9800 . ?
C134 C136 1.49(3) . ?
C134 C135 1.52(2) . ?
C134 H134 1.0000 . ?
C135 H13R 0.9800 . ?
C135 H13M 0.9800 . ?
C135 H13N 0.9800 . ?
C136 H13O 0.9800 . ?
C136 H13P 0.9800 . ?
C136 H13Q 0.9800 . ?
C137 C138 1.417(19) . ?
C137 C142 1.45(2) . ?
C138 C139 1.39(2) . ?
C138 C143 1.48(2) . ?
C139 C140 1.41(2) . ?
C139 H139 0.9500 . ?
C140 C141 1.38(2) . ?
C140 C146 1.49(2) . ?
C141 C142 1.42(2) . ?
C141 H141 0.9500 . ?
C142 C149 1.55(2) . ?
C143 C144 1.53(2) . ?
C143 C145 1.57(2) . ?
C143 H143 1.0000 . ?
C144 H14D 0.9800 . ?
C144 H14E 0.9800 . ?
C144 H14F 0.9800 . ?
C145 H14G 0.9800 . ?
C145 H14H 0.9800 . ?
C145 H14I 0.9800 . ?
C146 C148 1.49(3) . ?
C146 C147 1.52(3) . ?
C146 H146 1.0000 . ?
C147 H14J 0.9800 . ?
C147 H14K 0.9800 . ?
C147 H14L 0.9800 . ?
C148 H14M 0.9800 . ?
C148 H14N 0.9800 . ?
C148 H14O 0.9800 . ?
C149 C150 1.52(2) . ?
C149 C151 1.528(19) . ?
C149 H149 1.0000 . ?
C150 H15D 0.9800 . ?
C150 H15E 0.9800 . ?
C150 H15F 0.9800 . ?
C151 H15G 0.9800 . ?
C151 H15H 0.9800 . ?
C151 H15I 0.9800 . ?
C152 C157 1.41(2) . ?
C152 C153 1.43(2) . ?
C153 C154 1.39(2) . ?
C153 C158 1.49(2) . ?
C154 C155 1.39(2) . ?
C154 H154 0.9500 . ?
C155 C156 1.35(2) . ?
C155 C161 1.51(2) . ?
C156 C157 1.40(2) . ?
C156 H156 0.9500 . ?
C157 C164 1.52(2) . ?
C158 C159 1.477(11) . ?
C158 C160 1.480(11) . ?
C158 H158 1.0000 . ?
C159 H15J 0.9800 . ?
C159 H15K 0.9800 . ?
C159 H15L 0.9800 . ?
C160 H16A 0.9800 . ?
C160 H16B 0.9800 . ?
C160 H16C 0.9800 . ?
C161 C163 1.45(2) . ?
C161 C162 1.51(2) . ?
C161 H161 1.0000 . ?
C162 H16D 0.9800 . ?
C162 H16E 0.9800 . ?
C162 H16F 0.9800 . ?
C163 H16G 0.9800 . ?
C163 H16H 0.9800 . ?
C163 H16I 0.9800 . ?
C164 C165 1.54(2) . ?
C164 C166 1.55(2) . ?
C164 H164 1.0000 . ?
C165 H16J 0.9800 . ?
C165 H16K 0.9800 . ?
C165 H16L 0.9800 . ?
C166 H16M 0.9800 . ?
C166 H16N 0.9800 . ?
C166 H16O 0.9800 . ?
C167 C172 1.44(2) . ?
C167 C168 1.44(2) . ?
C168 C169 1.36(2) . ?
C168 C173 1.48(2) . ?
C169 C170 1.36(3) . ?
C169 H169 0.9500 . ?
C170 C171 1.36(3) . ?
C170 C176 1.55(3) . ?
C171 C172 1.39(2) . ?
C171 H171 0.9500 . ?
C172 C179 1.54(2) . ?
C173 C175 1.53(2) . ?
C173 C174 1.54(2) . ?
C173 H173 1.0000 . ?
C174 H17C 0.9800 . ?
C174 H17D 0.9800 . ?
C174 H17E 0.9800 . ?
C175 H17G 0.9800 . ?
C175 H17H 0.9800 . ?
C175 H17F 0.9800 . ?
C176 C178 1.40(3) . ?
C176 C177 1.49(3) . ?
C176 H176 1.0000 . ?
C177 H17J 0.9800 . ?
C177 H17K 0.9800 . ?
C177 H17I 0.9800 . ?
C178 H17M 0.9800 . ?
C178 H17N 0.9800 . ?
C178 H17L 0.9800 . ?
C179 C180 1.51(2) . ?
C179 C181 1.51(2) . ?
C179 H179 1.0000 . ?
C180 H18C 0.9800 . ?
C180 H18D 0.9800 . ?
C180 H18E 0.9800 . ?
C181 H18F 0.9800 . ?
C181 H18G 0.9800 . ?
C181 H18H 0.9800 . ?
C182 C183 1.39(2) . ?
C182 C187 1.43(2) . ?
C183 C184 1.40(2) . ?
C183 C188 1.51(2) . ?
C184 C185 1.40(2) . ?
C184 H184 0.9500 . ?
C185 C186 1.37(2) . ?
C185 C191 1.54(2) . ?
C186 C187 1.42(2) . ?
C186 H186 0.9500 . ?
C187 C194 1.54(2) . ?
C188 C190 1.52(2) . ?
C188 C189 1.53(2) . ?
C188 H188 1.0000 . ?
C189 H18I 0.9800 . ?
C189 H18J 0.9800 . ?
C189 H18K 0.9800 . ?
C190 H19A 0.9800 . ?
C190 H19B 0.9800 . ?
C190 H19C 0.9800 . ?
C191 C193 1.477(12) . ?
C191 C192 1.477(12) . ?
C191 H191 1.0000 . ?
C192 H19D 0.9800 . ?
C192 H19E 0.9800 . ?
C192 H19F 0.9800 . ?
C193 H19G 0.9800 . ?
C193 H19H 0.9800 . ?
C193 H19I 0.9800 . ?
C194 C196 1.53(2) . ?
C194 C195 1.55(2) . ?
C194 H194 1.0000 . ?
C195 H19J 0.9800 . ?
C195 H19K 0.9800 . ?
C195 H19L 0.9800 . ?
C196 H19M 0.9800 . ?
C196 H19N 0.9800 . ?
C196 H19O 0.9800 . ?
C01 C02 1.44(5) . ?
C01 C01 1.52(7) 2_667 ?
C01 H01A 0.9900 . ?
C01 H01B 0.9900 . ?
C02 C03 1.49(5) . ?
C02 H02A 0.9900 . ?
C02 H02B 0.9900 . ?
C03 H03A 0.9800 . ?
C03 H03B 0.9800 . ?
C03 H03C 0.9800 . ?
C04 C04 1.53(6) 2_657 ?
C04 C05 1.54(4) . ?
C04 H04A 0.9900 . ?
C04 H04B 0.9900 . ?
C05 C06 1.51(4) . ?
C05 H05A 0.9900 . ?
C05 H05B 0.9900 . ?
C06 H06A 0.9800 . ?
C06 H06B 0.9800 . ?
C06 H06C 0.9800 . ?
